data_4068169
loop_
_publ_author_name
'Hruszkewycz, Damian P.'
'Wu, Jianguo'
'Green, Jennifer C.'
'Hazari, Nilay'
'Schmeier, Timothy J.'

_publ_section_title
;
 Mechanistic Studies of the Insertion of CO2into Palladium(I) Bridging
 Allyl Dimers
;
_journal_issue 1
_journal_name_full Organometallics
_journal_page_first 470
_journal_paper_doi 10.1021/om201163k
_journal_volume 31
_journal_year 2012
_chemical_formula_moiety 'Pd2 O2 C61 H86 N4'
_chemical_formula_sum 'C61 H86 N4 O2 Pd2'
_chemical_formula_weight 1120.18
_space_group_IT_number 14
_symmetry_cell_setting monoclinic
_symmetry_Int_Tables_number 14
_symmetry_space_group_name_Hall '-P 2yn'
_symmetry_space_group_name_H-M 'P 1 21/n 1'
_atom_sites_solution_hydrogens geom
_atom_sites_solution_primary direct
_atom_sites_solution_secondary difmap
_cell_angle_alpha 90.0000
_cell_angle_beta 105.576(7)
_cell_angle_gamma 90.0000
_cell_formula_units_Z 4
_cell_length_a 14.2110(5)
_cell_length_b 18.5314(6)
_cell_length_c 22.6888(16)
_cell_measurement_reflns_used 20846
_cell_measurement_temperature 93
_cell_measurement_theta_max 63.70
_cell_measurement_theta_min 2.02
_cell_volume 5755.7(5)
_computing_cell_refinement 'CrystalClear-SM Expert 2.0 r5'
_computing_data_collection 'CrystalClear-SM Expert 2.0 r5 (Rigaku, 2010)'
_computing_data_reduction 'CrystalClear-SM Expert 2.0 r5'
_computing_molecular_graphics 'CrystalStructure 4.0'
_computing_publication_material 'CrystalStructure 4.0 (Rigaku, 2010)'
_computing_structure_refinement 'SHELXL97 (Sheldrick, 1997)'
_computing_structure_solution 'SIR2004 (Burla, et al., 2005)'
_diffrn_ambient_temperature 93
_diffrn_detector_area_resol_mean 10.000
_diffrn_measured_fraction_theta_full 0.993
_diffrn_measured_fraction_theta_max 0.993
_diffrn_measurement_device_type 'Rigaku R-AXIS RAPID imaging plate'
_diffrn_measurement_method \w
_diffrn_radiation_type 'Cu K\a'
_diffrn_radiation_wavelength 1.54187
_diffrn_reflns_av_R_equivalents 0.0973
_diffrn_reflns_limit_h_max 16
_diffrn_reflns_limit_h_min -14
_diffrn_reflns_limit_k_max 21
_diffrn_reflns_limit_k_min -17
_diffrn_reflns_limit_l_max 26
_diffrn_reflns_limit_l_min -26
_diffrn_reflns_number 46501
_diffrn_reflns_theta_full 63.69
_diffrn_reflns_theta_max 63.69
_diffrn_standards_number 0
_exptl_absorpt_coefficient_mu 5.362
_exptl_absorpt_correction_T_max 0.342
_exptl_absorpt_correction_T_min 0.238
_exptl_absorpt_correction_type multi-scan
_exptl_absorpt_process_details
;
    Higashi, T. (1995). Program for Absorption Correction.
    Rigaku Corporation, Tokyo, Japan.
;
_exptl_crystal_colour Colorless
_exptl_crystal_density_diffrn 1.293
_exptl_crystal_density_method 'not measured'
_exptl_crystal_description Prism
_exptl_crystal_F_000 2352.00
_exptl_crystal_size_max 0.20
_exptl_crystal_size_mid 0.20
_exptl_crystal_size_min 0.20
_refine_diff_density_max 0.940
_refine_diff_density_min -1.420
_refine_ls_extinction_method none
_refine_ls_goodness_of_fit_ref 0.999
_refine_ls_hydrogen_treatment mixed
_refine_ls_number_parameters 622
_refine_ls_number_reflns 9430
_refine_ls_number_restraints 0
_refine_ls_R_factor_gt 0.0657
_refine_ls_shift/su_max 0.001
_refine_ls_structure_factor_coef Fsqd
_refine_ls_weighting_details 'w = 1/[\s^2^(Fo^2^)+(0.0892P)^2^+0.0000P] where P=(Fo^2^+2Fc^2^)/3'
_refine_ls_weighting_scheme calc
_refine_ls_wR_factor_ref 0.1849
_reflns_number_gt 5766
_reflns_number_total 9754
_reflns_threshold_expression F^2^>2.0\s(F^2^)
_cod_data_source_file om201163k_si_002.cif
_cod_data_source_block '_II-SIPr-A'
_cod_original_formula_sum 'Pd2 O2 C61 H86 N4'
_cod_database_code 4068169

loop_
_symmetry_equiv_pos_site_id
_symmetry_equiv_pos_as_xyz
1 +X,+Y,+Z
2 1/2-X,1/2+Y,1/2-Z
3 -X,-Y,-Z
4 1/2+X,1/2-Y,1/2+Z

loop_
_atom_site_label
_atom_site_type_symbol
_atom_site_fract_x
_atom_site_fract_y
_atom_site_fract_z
_atom_site_U_iso_or_equiv
_atom_site_adp_type
_atom_site_occupancy
_atom_site_symmetry_multiplicity
_atom_site_calc_flag
_atom_site_refinement_flags
Pd(1) Pd 0.76641(3) 0.27583(2) 0.814572(19) 0.03427(18) Uani 1.00 4 d .
Pd(2) Pd 0.62576(4) 0.27458(2) 0.872861(19) 0.03458(18) Uani 1.00 4 d .
O(1) O 0.7476(3) 0.3916(2) 0.81477(18) 0.0442(12) Uani 1.00 4 d .
O(2) O 0.6422(3) 0.3903(2) 0.87345(18) 0.0468(12) Uani 1.00 4 d .
N(1) N 0.9777(4) 0.2325(3) 0.8309(2) 0.0412(14) Uani 1.00 4 d .
N(2) N 0.9310(4) 0.3062(3) 0.7550(2) 0.0369(13) Uani 1.00 4 d .
N(3) N 0.5698(4) 0.3112(3) 0.9905(2) 0.0431(14) Uani 1.00 4 d .
N(4) N 0.4466(4) 0.2753(3) 0.9181(2) 0.0372(14) Uani 1.00 4 d .
C(1) C 0.6910(5) 0.4212(4) 0.8411(3) 0.0420(18) Uani 1.00 4 d .
C(2) C 0.6819(5) 0.5035(4) 0.8374(3) 0.0521(20) Uani 1.00 4 d .
C(3) C 0.5869(6) 0.5322(4) 0.8446(3) 0.061(2) Uani 1.00 4 d .
C(4) C 0.5417(6) 0.5913(4) 0.8193(3) 0.070(2) Uani 1.00 4 d .
C(5) C 0.6107(4) 0.1692(3) 0.8557(3) 0.0367(16) Uani 1.00 4 d .
C(6) C 0.6532(5) 0.1817(3) 0.8056(3) 0.0411(17) Uani 1.00 4 d .
C(7) C 0.7520(4) 0.1694(3) 0.8083(3) 0.0409(17) Uani 1.00 4 d .
C(8) C 0.9020(5) 0.2748(3) 0.7993(3) 0.0386(17) Uani 1.00 4 d .
C(9) C 1.0676(5) 0.2448(4) 0.8122(3) 0.0479(18) Uani 1.00 4 d .
C(10) C 1.0286(5) 0.2828(3) 0.7514(3) 0.0441(18) Uani 1.00 4 d .
C(11) C 0.8782(5) 0.3568(3) 0.7099(3) 0.0366(16) Uani 1.00 4 d .
C(12) C 0.8052(4) 0.3321(4) 0.6592(3) 0.0378(17) Uani 1.00 4 d .
C(13) C 0.7601(5) 0.3825(4) 0.6151(3) 0.0460(18) Uani 1.00 4 d .
C(14) C 0.7861(5) 0.4532(4) 0.6201(3) 0.0494(19) Uani 1.00 4 d .
C(15) C 0.8578(5) 0.4773(4) 0.6710(3) 0.0491(18) Uani 1.00 4 d .
C(16) C 0.9048(5) 0.4292(3) 0.7169(3) 0.0399(16) Uani 1.00 4 d .
C(17) C 0.9812(5) 0.4585(3) 0.7715(3) 0.0439(17) Uani 1.00 4 d .
C(18) C 0.9362(5) 0.5063(3) 0.8121(3) 0.0538(20) Uani 1.00 4 d .
C(19) C 1.0621(5) 0.4997(3) 0.7526(3) 0.0504(19) Uani 1.00 4 d .
C(20) C 0.7739(5) 0.2534(4) 0.6520(3) 0.0460(18) Uani 1.00 4 d .
C(21) C 0.7881(6) 0.2215(4) 0.5923(3) 0.064(2) Uani 1.00 4 d .
C(22) C 0.6665(5) 0.2452(4) 0.6533(3) 0.057(2) Uani 1.00 4 d .
C(23) C 0.9828(5) 0.2033(4) 0.8909(3) 0.0448(18) Uani 1.00 4 d .
C(24) C 0.9902(5) 0.1277(4) 0.8978(3) 0.0519(19) Uani 1.00 4 d .
C(25) C 1.0001(5) 0.1000(4) 0.9565(4) 0.063(2) Uani 1.00 4 d .
C(26) C 0.9988(6) 0.1448(5) 1.0043(3) 0.073(3) Uani 1.00 4 d .
C(27) C 0.9902(6) 0.2183(5) 0.9959(3) 0.068(2) Uani 1.00 4 d .
C(28) C 0.9817(5) 0.2496(4) 0.9393(3) 0.0466(18) Uani 1.00 4 d .
C(29) C 0.9786(5) 0.3313(4) 0.9336(3) 0.0495(19) Uani 1.00 4 d .
C(30) C 1.0775(5) 0.3640(4) 0.9631(4) 0.085(3) Uani 1.00 4 d .
C(31) C 0.9002(5) 0.3645(4) 0.9584(3) 0.066(2) Uani 1.00 4 d .
C(32) C 0.9910(5) 0.0768(4) 0.8451(3) 0.0527(19) Uani 1.00 4 d .
C(33) C 0.9198(5) 0.0126(4) 0.8402(3) 0.068(2) Uani 1.00 4 d .
C(34) C 1.0931(5) 0.0483(4) 0.8499(4) 0.080(3) Uani 1.00 4 d .
C(35) C 0.5427(5) 0.2845(3) 0.9328(3) 0.0392(17) Uani 1.00 4 d .
C(36) C 0.4875(5) 0.3166(4) 1.0183(3) 0.065(2) Uani 1.00 4 d .
C(37) C 0.3995(5) 0.3015(4) 0.9648(3) 0.053(2) Uani 1.00 4 d .
C(38) C 0.3870(5) 0.2397(4) 0.8630(3) 0.0393(17) Uani 1.00 4 d .
C(39) C 0.3585(5) 0.2758(3) 0.8083(3) 0.0390(17) Uani 1.00 4 d .
C(40) C 0.3024(5) 0.2374(4) 0.7583(3) 0.0471(19) Uani 1.00 4 d .
C(41) C 0.2786(5) 0.1657(4) 0.7628(3) 0.0474(19) Uani 1.00 4 d .
C(42) C 0.3089(5) 0.1314(4) 0.8182(3) 0.0483(19) Uani 1.00 4 d .
C(43) C 0.3636(5) 0.1658(4) 0.8703(3) 0.0429(17) Uani 1.00 4 d .
C(44) C 0.4000(6) 0.1258(4) 0.9303(3) 0.066(2) Uani 1.00 4 d .
C(45) C 0.4528(6) 0.0559(4) 0.9224(3) 0.090(3) Uani 1.00 4 d .
C(46) C 0.3205(6) 0.1075(5) 0.9603(3) 0.103(3) Uani 1.00 4 d .
C(47) C 0.3850(5) 0.3535(4) 0.8007(3) 0.0450(18) Uani 1.00 4 d .
C(48) C 0.2926(5) 0.4015(4) 0.7823(3) 0.063(2) Uani 1.00 4 d .
C(49) C 0.4440(5) 0.3613(4) 0.7541(3) 0.0552(20) Uani 1.00 4 d .
C(50) C 0.6674(5) 0.3147(4) 1.0290(3) 0.0461(18) Uani 1.00 4 d .
C(51) C 0.7075(5) 0.3839(4) 1.0471(3) 0.0473(19) Uani 1.00 4 d .
C(52) C 0.7990(6) 0.3861(5) 1.0899(3) 0.063(2) Uani 1.00 4 d .
C(53) C 0.8487(6) 0.3246(5) 1.1118(3) 0.068(2) Uani 1.00 4 d .
C(54) C 0.8092(6) 0.2571(5) 1.0923(3) 0.067(2) Uani 1.00 4 d .
C(55) C 0.7178(6) 0.2516(4) 1.0504(3) 0.054(2) Uani 1.00 4 d .
C(56) C 0.6748(6) 0.1760(4) 1.0337(3) 0.066(2) Uani 1.00 4 d .
C(57) C 0.6338(7) 0.1479(4) 1.0862(4) 0.112(4) Uani 1.00 4 d .
C(58) C 0.7469(6) 0.1232(4) 1.0183(4) 0.097(3) Uani 1.00 4 d .
C(59) C 0.6539(5) 0.4523(4) 1.0241(3) 0.0519(19) Uani 1.00 4 d .
C(60) C 0.7192(5) 0.5056(4) 1.0021(3) 0.066(2) Uani 1.00 4 d .
C(61) C 0.6142(6) 0.4883(4) 1.0745(3) 0.082(3) Uani 1.00 4 d .
H(2A) H 0.7360 0.5249 0.8696 0.063 Uiso 1.00 4 calc R
H(2B) H 0.6897 0.5195 0.7973 0.063 Uiso 1.00 4 calc R
H(3) H 0.5562 0.5052 0.8699 0.074 Uiso 1.00 4 calc R
H(4A) H 0.5695 0.6201 0.7937 0.084 Uiso 1.00 4 calc R
H(4B) H 0.4815 0.6050 0.8268 0.084 Uiso 1.00 4 calc R
H(5A) H 0.6495 0.1384 0.8886 0.045 Uiso 1.00 4 calc R
H(5B) H 0.5415 0.1531 0.8423 0.045 Uiso 1.00 4 calc R
H(6) H 0.6056 0.1915 0.7719 0.040 Uiso 1.00 4 calc R
H(7A) H 0.7624 0.1485 0.7689 0.046 Uiso 1.00 4 calc R
H(7B) H 0.7889 0.1428 0.8451 0.049 Uiso 1.00 4 calc R
H(9A) H 1.1000 0.1987 0.8074 0.058 Uiso 1.00 4 calc R
H(9B) H 1.1141 0.2757 0.8420 0.058 Uiso 1.00 4 calc R
H(10A) H 1.0699 0.3245 0.7474 0.053 Uiso 1.00 4 calc R
H(10B) H 1.0239 0.2494 0.7166 0.053 Uiso 1.00 4 calc R
H(13) H 0.7099 0.3670 0.5807 0.055 Uiso 1.00 4 calc R
H(14) H 0.7553 0.4863 0.5889 0.059 Uiso 1.00 4 calc R
H(15) H 0.8751 0.5269 0.6744 0.059 Uiso 1.00 4 calc R
H(17) H 1.0124 0.4163 0.7968 0.053 Uiso 1.00 4 calc R
H(18A) H 0.8889 0.4782 0.8270 0.065 Uiso 1.00 4 calc R
H(18B) H 0.9032 0.5475 0.7882 0.065 Uiso 1.00 4 calc R
H(18C) H 0.9879 0.5239 0.8470 0.065 Uiso 1.00 4 calc R
H(19A) H 1.0334 0.5404 0.7263 0.060 Uiso 1.00 4 calc R
H(19B) H 1.0948 0.4673 0.7303 0.060 Uiso 1.00 4 calc R
H(19C) H 1.1098 0.5179 0.7893 0.060 Uiso 1.00 4 calc R
H(20) H 0.8158 0.2256 0.6872 0.055 Uiso 1.00 4 calc R
H(21A) H 0.8573 0.2241 0.5931 0.077 Uiso 1.00 4 calc R
H(21B) H 0.7493 0.2490 0.5573 0.077 Uiso 1.00 4 calc R
H(21C) H 0.7668 0.1710 0.5885 0.077 Uiso 1.00 4 calc R
H(22A) H 0.6491 0.1939 0.6512 0.069 Uiso 1.00 4 calc R
H(22B) H 0.6241 0.2705 0.6181 0.069 Uiso 1.00 4 calc R
H(22C) H 0.6581 0.2658 0.6913 0.069 Uiso 1.00 4 calc R
H(25) H 1.0078 0.0495 0.9633 0.075 Uiso 1.00 4 calc R
H(26) H 1.0039 0.1250 1.0437 0.088 Uiso 1.00 4 calc R
H(27) H 0.9901 0.2483 1.0298 0.082 Uiso 1.00 4 calc R
H(29) H 0.9623 0.3430 0.8890 0.059 Uiso 1.00 4 calc R
H(30A) H 1.1251 0.3464 0.9424 0.101 Uiso 1.00 4 calc R
H(30B) H 1.0982 0.3503 1.0064 0.101 Uiso 1.00 4 calc R
H(30C) H 1.0731 0.4167 0.9598 0.101 Uiso 1.00 4 calc R
H(31A) H 0.9114 0.3515 1.0016 0.080 Uiso 1.00 4 calc R
H(31B) H 0.8361 0.3465 0.9352 0.080 Uiso 1.00 4 calc R
H(31C) H 0.9020 0.4171 0.9546 0.080 Uiso 1.00 4 calc R
H(32) H 0.9698 0.1051 0.8063 0.063 Uiso 1.00 4 calc R
H(33A) H 0.9411 -0.0177 0.8767 0.082 Uiso 1.00 4 calc R
H(33B) H 0.9193 -0.0159 0.8038 0.082 Uiso 1.00 4 calc R
H(33C) H 0.8539 0.0309 0.8369 0.082 Uiso 1.00 4 calc R
H(34A) H 1.1176 0.0229 0.8890 0.096 Uiso 1.00 4 calc R
H(34B) H 1.1366 0.0887 0.8479 0.096 Uiso 1.00 4 calc R
H(34C) H 1.0908 0.0149 0.8161 0.096 Uiso 1.00 4 calc R
H(36A) H 0.4837 0.3654 1.0353 0.078 Uiso 1.00 4 calc R
H(36B) H 0.4932 0.2804 1.0511 0.078 Uiso 1.00 4 calc R
H(37A) H 0.3567 0.2642 0.9752 0.064 Uiso 1.00 4 calc R
H(37B) H 0.3609 0.3458 0.9511 0.064 Uiso 1.00 4 calc R
H(40) H 0.2798 0.2612 0.7201 0.057 Uiso 1.00 4 calc R
H(41) H 0.2417 0.1404 0.7277 0.057 Uiso 1.00 4 calc R
H(42) H 0.2917 0.0822 0.8209 0.058 Uiso 1.00 4 calc R
H(44) H 0.4481 0.1576 0.9589 0.079 Uiso 1.00 4 calc R
H(45A) H 0.4062 0.0223 0.8967 0.108 Uiso 1.00 4 calc R
H(45B) H 0.4811 0.0340 0.9626 0.108 Uiso 1.00 4 calc R
H(45C) H 0.5049 0.0667 0.9029 0.108 Uiso 1.00 4 calc R
H(46A) H 0.2712 0.0773 0.9326 0.124 Uiso 1.00 4 calc R
H(46B) H 0.2899 0.1520 0.9692 0.124 Uiso 1.00 4 calc R
H(46C) H 0.3486 0.0812 0.9984 0.124 Uiso 1.00 4 calc R
H(47) H 0.4263 0.3710 0.8411 0.054 Uiso 1.00 4 calc R
H(48A) H 0.2584 0.3996 0.8144 0.076 Uiso 1.00 4 calc R
H(48B) H 0.2494 0.3840 0.7438 0.076 Uiso 1.00 4 calc R
H(48C) H 0.3117 0.4515 0.7771 0.076 Uiso 1.00 4 calc R
H(49A) H 0.4063 0.3421 0.7146 0.066 Uiso 1.00 4 calc R
H(49B) H 0.5053 0.3344 0.7682 0.066 Uiso 1.00 4 calc R
H(49C) H 0.4584 0.4124 0.7496 0.066 Uiso 1.00 4 calc R
H(52) H 0.8272 0.4315 1.1041 0.075 Uiso 1.00 4 calc R
H(53) H 0.9109 0.3278 1.1406 0.081 Uiso 1.00 4 calc R
H(54) H 0.8448 0.2146 1.1077 0.080 Uiso 1.00 4 calc R
H(56) H 0.6185 0.1810 0.9965 0.080 Uiso 1.00 4 calc R
H(57A) H 0.6877 0.1400 1.1229 0.135 Uiso 1.00 4 calc R
H(57B) H 0.5991 0.1023 1.0739 0.135 Uiso 1.00 4 calc R
H(57C) H 0.5885 0.1835 1.0951 0.135 Uiso 1.00 4 calc R
H(58A) H 0.7136 0.0775 1.0043 0.117 Uiso 1.00 4 calc R
H(58B) H 0.8010 0.1146 1.0547 0.117 Uiso 1.00 4 calc R
H(58C) H 0.7723 0.1435 0.9858 0.117 Uiso 1.00 4 calc R
H(59) H 0.5971 0.4401 0.9887 0.062 Uiso 1.00 4 calc R
H(60A) H 0.7400 0.4842 0.9681 0.079 Uiso 1.00 4 calc R
H(60B) H 0.7769 0.5166 1.0358 0.079 Uiso 1.00 4 calc R
H(60C) H 0.6828 0.5501 0.9883 0.079 Uiso 1.00 4 calc R
H(61A) H 0.6686 0.4988 1.1104 0.099 Uiso 1.00 4 calc R
H(61B) H 0.5683 0.4554 1.0862 0.099 Uiso 1.00 4 calc R
H(61C) H 0.5806 0.5333 1.0587 0.099 Uiso 1.00 4 calc R

loop_
_atom_site_aniso_label
_atom_site_aniso_U_11
_atom_site_aniso_U_22
_atom_site_aniso_U_33
_atom_site_aniso_U_12
_atom_site_aniso_U_13
_atom_site_aniso_U_23
Pd(1) 0.0417(4) 0.0348(3) 0.0271(3) -0.0003(2) 0.0105(2) -0.0012(2)
Pd(2) 0.0456(4) 0.0328(3) 0.0275(3) -0.0025(2) 0.0135(2) -0.0017(2)
O(1) 0.049(3) 0.038(3) 0.051(3) 0.002(2) 0.023(2) 0.000(2)
O(2) 0.061(3) 0.034(3) 0.050(3) -0.003(2) 0.023(2) -0.002(2)
N(1) 0.045(4) 0.039(4) 0.038(3) -0.003(3) 0.009(3) 0.014(3)
N(2) 0.040(4) 0.043(3) 0.027(3) 0.013(3) 0.008(3) 0.004(3)
N(3) 0.054(4) 0.047(4) 0.033(3) -0.014(3) 0.020(3) -0.010(3)
N(4) 0.055(4) 0.045(4) 0.018(3) -0.004(3) 0.020(3) -0.008(2)
C(1) 0.055(5) 0.028(4) 0.044(4) -0.006(3) 0.014(4) -0.001(3)
C(2) 0.061(5) 0.039(5) 0.066(5) -0.004(4) 0.032(4) -0.002(4)
C(3) 0.084(6) 0.035(5) 0.078(6) 0.002(4) 0.046(5) 0.004(4)
C(4) 0.091(7) 0.054(5) 0.076(5) 0.010(5) 0.039(5) 0.001(4)
C(5) 0.036(4) 0.027(4) 0.052(4) -0.004(3) 0.019(3) 0.007(3)
C(6) 0.056(5) 0.033(4) 0.033(4) -0.006(4) 0.011(3) -0.007(3)
C(7) 0.044(4) 0.045(5) 0.038(4) 0.010(3) 0.019(3) -0.005(3)
C(8) 0.065(5) 0.029(4) 0.023(3) -0.010(3) 0.014(3) -0.004(3)
C(9) 0.032(4) 0.057(5) 0.057(5) 0.003(4) 0.018(4) 0.020(4)
C(10) 0.054(5) 0.043(4) 0.040(4) 0.003(3) 0.021(4) 0.004(3)
C(11) 0.050(4) 0.035(4) 0.027(3) -0.004(3) 0.014(3) -0.006(3)
C(12) 0.044(4) 0.039(4) 0.035(4) 0.006(3) 0.017(3) 0.003(3)
C(13) 0.051(5) 0.053(5) 0.032(4) -0.002(4) 0.008(3) 0.006(4)
C(14) 0.049(5) 0.056(5) 0.045(4) 0.010(4) 0.015(4) 0.019(4)
C(15) 0.052(5) 0.044(5) 0.052(4) 0.008(4) 0.014(4) 0.018(4)
C(16) 0.053(5) 0.036(4) 0.032(3) 0.002(4) 0.014(3) 0.002(3)
C(17) 0.047(5) 0.037(4) 0.046(4) 0.003(4) 0.012(3) 0.007(3)
C(18) 0.052(5) 0.056(5) 0.061(5) -0.005(4) 0.027(4) -0.006(4)
C(19) 0.048(5) 0.053(5) 0.050(4) 0.004(4) 0.012(4) 0.002(4)
C(20) 0.049(5) 0.053(5) 0.034(4) 0.002(4) 0.008(3) 0.002(3)
C(21) 0.082(6) 0.075(6) 0.037(4) -0.002(4) 0.016(4) -0.016(4)
C(22) 0.060(6) 0.072(5) 0.040(4) -0.010(4) 0.014(4) 0.005(4)
C(23) 0.035(4) 0.051(5) 0.046(4) 0.000(4) 0.008(3) 0.017(4)
C(24) 0.041(4) 0.056(5) 0.055(5) 0.006(4) 0.008(4) 0.016(4)
C(25) 0.067(6) 0.055(5) 0.063(5) -0.001(4) 0.012(4) 0.017(4)
C(26) 0.083(6) 0.082(7) 0.045(5) 0.004(5) 0.002(4) 0.032(5)
C(27) 0.072(6) 0.087(7) 0.037(4) -0.004(5) 0.000(4) 0.013(4)
C(28) 0.048(5) 0.052(5) 0.036(4) 0.003(4) 0.006(3) 0.001(4)
C(29) 0.053(5) 0.059(5) 0.033(4) -0.006(4) 0.006(3) -0.005(4)
C(30) 0.062(6) 0.072(6) 0.105(7) -0.013(5) -0.004(5) -0.009(5)
C(31) 0.078(6) 0.068(6) 0.059(5) 0.006(5) 0.027(4) -0.011(4)
C(32) 0.046(5) 0.049(5) 0.066(5) -0.003(4) 0.021(4) 0.012(4)
C(33) 0.060(5) 0.052(5) 0.089(6) 0.002(4) 0.013(4) 0.021(4)
C(34) 0.060(6) 0.049(5) 0.140(8) 0.011(4) 0.044(5) 0.006(5)
C(35) 0.049(5) 0.033(4) 0.034(4) -0.005(3) 0.007(3) -0.000(3)
C(36) 0.059(5) 0.098(7) 0.045(4) -0.029(5) 0.026(4) -0.024(4)
C(37) 0.055(5) 0.068(5) 0.042(4) -0.025(4) 0.023(4) -0.026(4)
C(38) 0.041(4) 0.055(5) 0.027(3) -0.013(4) 0.017(3) -0.017(3)
C(39) 0.056(5) 0.034(4) 0.033(4) -0.002(3) 0.021(3) -0.004(3)
C(40) 0.050(5) 0.056(5) 0.040(4) 0.005(4) 0.020(4) -0.005(4)
C(41) 0.051(5) 0.058(5) 0.034(4) -0.003(4) 0.013(3) -0.019(4)
C(42) 0.051(5) 0.051(5) 0.051(4) -0.019(4) 0.028(4) -0.015(4)
C(43) 0.049(5) 0.046(5) 0.038(4) -0.012(4) 0.018(3) -0.005(3)
C(44) 0.103(7) 0.057(6) 0.035(4) -0.033(5) 0.013(4) 0.002(4)
C(45) 0.150(9) 0.054(6) 0.063(5) -0.003(6) 0.023(6) 0.026(5)
C(46) 0.149(9) 0.131(8) 0.047(5) -0.076(7) 0.056(5) -0.005(5)
C(47) 0.046(5) 0.045(5) 0.044(4) 0.002(4) 0.011(3) -0.005(3)
C(48) 0.054(5) 0.066(6) 0.065(5) 0.003(4) 0.008(4) -0.005(4)
C(49) 0.057(5) 0.051(5) 0.059(5) 0.002(4) 0.018(4) 0.018(4)
C(50) 0.051(5) 0.056(5) 0.030(4) -0.011(4) 0.007(3) -0.005(4)
C(51) 0.060(5) 0.057(5) 0.029(4) -0.022(4) 0.019(3) -0.014(4)
C(52) 0.078(6) 0.075(6) 0.041(4) -0.031(5) 0.026(4) -0.015(4)
C(53) 0.070(6) 0.101(8) 0.030(4) -0.030(6) 0.008(4) -0.008(5)
C(54) 0.079(7) 0.068(6) 0.046(5) -0.007(5) 0.007(4) 0.010(4)
C(55) 0.067(6) 0.067(5) 0.024(4) -0.021(5) 0.005(4) -0.005(4)
C(56) 0.096(7) 0.049(5) 0.043(4) -0.026(5) -0.001(4) 0.008(4)
C(57) 0.182(10) 0.082(7) 0.070(6) -0.066(7) 0.028(6) 0.010(5)
C(58) 0.115(8) 0.051(6) 0.093(7) 0.018(6) -0.029(6) -0.011(5)
C(59) 0.059(5) 0.049(5) 0.056(5) -0.013(4) 0.029(4) -0.014(4)
C(60) 0.075(6) 0.054(5) 0.081(6) -0.007(4) 0.042(5) -0.013(4)
C(61) 0.084(7) 0.084(7) 0.097(6) -0.021(5) 0.057(5) -0.036(5)

loop_
_atom_type_symbol
_atom_type_description
_atom_type_scat_dispersion_real
_atom_type_scat_dispersion_imag
_atom_type_scat_source
Pd Pd 0.121 3.934
;
International Tables for Crystallography
(1992, Vol. C, Tables 4.2.6.8 and 6.1.1.4)
;
O O 0.049 0.032
;
International Tables for Crystallography
(1992, Vol. C, Tables 4.2.6.8 and 6.1.1.4)
;
C C 0.018 0.009
;
International Tables for Crystallography
(1992, Vol. C, Tables 4.2.6.8 and 6.1.1.4)
;
H H 0.000 0.000
;
International Tables for Crystallography
(1992, Vol. C, Table 6.1.1.4)
;
N N 0.031 0.018
;
International Tables for Crystallography
(1992, Vol. C, Tables 4.2.6.8 and 6.1.1.4)
;

loop_
_geom_angle_atom_site_label_1
_geom_angle_atom_site_label_2
_geom_angle_atom_site_label_3
_geom_angle
_geom_angle_publ_flag
Pd(2) Pd(1) O(1) 84.18(13) yes
Pd(2) Pd(1) C(6) 56.65(17) yes
Pd(2) Pd(1) C(7) 87.2(2) yes
Pd(2) Pd(1) C(8) 160.96(16) yes
O(1) Pd(1) C(6) 131.01(20) yes
O(1) Pd(1) C(7) 167.5(2) yes
O(1) Pd(1) C(8) 97.6(2) yes
C(6) Pd(1) C(7) 36.8(2) yes
C(6) Pd(1) C(8) 129.3(2) yes
C(7) Pd(1) C(8) 93.5(3) yes
Pd(1) Pd(2) O(2) 84.29(13) yes
Pd(1) Pd(2) C(5) 88.1(2) yes
Pd(1) Pd(2) C(6) 54.70(17) yes
Pd(1) Pd(2) C(35) 166.85(17) yes
O(2) Pd(2) C(5) 169.1(2) yes
O(2) Pd(2) C(6) 132.94(20) yes
O(2) Pd(2) C(35) 89.3(2) yes
C(5) Pd(2) C(6) 36.9(3) yes
C(5) Pd(2) C(35) 99.7(3) yes
C(6) Pd(2) C(35) 135.4(2) yes
Pd(1) O(1) C(1) 122.1(4) yes
Pd(2) O(2) C(1) 121.2(4) yes
C(8) N(1) C(9) 112.5(5) yes
C(8) N(1) C(23) 122.8(6) yes
C(9) N(1) C(23) 120.1(5) yes
C(8) N(2) C(10) 113.8(5) yes
C(8) N(2) C(11) 128.2(6) yes
C(10) N(2) C(11) 118.0(5) yes
C(35) N(3) C(36) 112.7(5) yes
C(35) N(3) C(50) 125.7(6) yes
C(36) N(3) C(50) 119.2(5) yes
C(35) N(4) C(37) 114.3(5) yes
C(35) N(4) C(38) 126.3(6) yes
C(37) N(4) C(38) 119.4(5) yes
O(1) C(1) O(2) 126.7(6) yes
O(1) C(1) C(2) 117.8(6) yes
O(2) C(1) C(2) 115.4(6) yes
C(1) C(2) C(3) 114.3(6) yes
C(2) C(3) C(4) 126.3(8) yes
Pd(2) C(5) C(6) 87.2(4) yes
Pd(1) C(6) Pd(2) 68.65(16) yes
Pd(1) C(6) C(5) 118.3(4) yes
Pd(1) C(6) C(7) 57.5(3) yes
Pd(2) C(6) C(5) 56.0(3) yes
Pd(2) C(6) C(7) 114.8(4) yes
C(5) C(6) C(7) 124.3(5) yes
Pd(1) C(7) C(6) 85.7(4) yes
Pd(1) C(8) N(1) 124.0(5) yes
Pd(1) C(8) N(2) 128.7(4) yes
N(1) C(8) N(2) 106.9(6) yes
N(1) C(9) C(10) 101.6(5) yes
N(2) C(10) C(9) 101.8(5) yes
N(2) C(11) C(12) 120.0(5) yes
N(2) C(11) C(16) 118.2(5) yes
C(12) C(11) C(16) 121.7(5) yes
C(11) C(12) C(13) 117.9(6) yes
C(11) C(12) C(20) 122.0(5) yes
C(13) C(12) C(20) 120.1(5) yes
C(12) C(13) C(14) 121.7(5) yes
C(13) C(14) C(15) 120.0(6) yes
C(14) C(15) C(16) 120.7(6) yes
C(11) C(16) C(15) 118.0(5) yes
C(11) C(16) C(17) 123.6(5) yes
C(15) C(16) C(17) 118.5(6) yes
C(16) C(17) C(18) 112.0(5) yes
C(16) C(17) C(19) 112.2(5) yes
C(18) C(17) C(19) 110.1(5) yes
C(12) C(20) C(21) 111.0(6) yes
C(12) C(20) C(22) 110.8(6) yes
C(21) C(20) C(22) 110.0(5) yes
N(1) C(23) C(24) 117.4(6) yes
N(1) C(23) C(28) 120.0(6) yes
C(24) C(23) C(28) 122.6(7) yes
C(23) C(24) C(25) 117.1(7) yes
C(23) C(24) C(32) 122.9(6) yes
C(25) C(24) C(32) 119.9(7) yes
C(24) C(25) C(26) 120.7(7) yes
C(25) C(26) C(27) 120.7(7) yes
C(26) C(27) C(28) 121.7(7) yes
C(23) C(28) C(27) 117.1(7) yes
C(23) C(28) C(29) 123.5(6) yes
C(27) C(28) C(29) 119.3(6) yes
C(28) C(29) C(30) 111.1(5) yes
C(28) C(29) C(31) 112.5(6) yes
C(30) C(29) C(31) 111.3(6) yes
C(24) C(32) C(33) 112.9(6) yes
C(24) C(32) C(34) 111.5(5) yes
C(33) C(32) C(34) 109.4(6) yes
Pd(2) C(35) N(3) 127.9(5) yes
Pd(2) C(35) N(4) 124.3(4) yes
N(3) C(35) N(4) 107.1(6) yes
N(3) C(36) C(37) 103.0(5) yes
N(4) C(37) C(36) 101.5(5) yes
N(4) C(38) C(39) 121.0(6) yes
N(4) C(38) C(43) 115.6(5) yes
C(39) C(38) C(43) 123.4(5) yes
C(38) C(39) C(40) 116.9(6) yes
C(38) C(39) C(47) 123.1(5) yes
C(40) C(39) C(47) 119.9(6) yes
C(39) C(40) C(41) 122.0(6) yes
C(40) C(41) C(42) 119.3(6) yes
C(41) C(42) C(43) 122.4(6) yes
C(38) C(43) C(42) 115.9(6) yes
C(38) C(43) C(44) 122.6(5) yes
C(42) C(43) C(44) 121.4(6) yes
C(43) C(44) C(45) 111.7(6) yes
C(43) C(44) C(46) 113.6(6) yes
C(45) C(44) C(46) 108.2(7) yes
C(39) C(47) C(48) 111.1(5) yes
C(39) C(47) C(49) 111.7(6) yes
C(48) C(47) C(49) 110.1(5) yes
N(3) C(50) C(51) 117.9(6) yes
N(3) C(50) C(55) 120.0(6) yes
C(51) C(50) C(55) 122.0(6) yes
C(50) C(51) C(52) 117.0(7) yes
C(50) C(51) C(59) 122.5(6) yes
C(52) C(51) C(59) 120.5(7) yes
C(51) C(52) C(53) 121.5(7) yes
C(52) C(53) C(54) 120.7(7) yes
C(53) C(54) C(55) 120.3(7) yes
C(50) C(55) C(54) 118.4(7) yes
C(50) C(55) C(56) 123.2(6) yes
C(54) C(55) C(56) 118.2(7) yes
C(55) C(56) C(57) 109.0(6) yes
C(55) C(56) C(58) 113.2(7) yes
C(57) C(56) C(58) 112.0(6) yes
C(51) C(59) C(60) 111.3(6) yes
C(51) C(59) C(61) 111.0(6) yes
C(60) C(59) C(61) 109.7(6) yes
C(1) C(2) H(2A) 108.669 yes
C(1) C(2) H(2B) 108.677 yes
C(3) C(2) H(2A) 108.661 yes
C(3) C(2) H(2B) 108.680 yes
H(2A) C(2) H(2B) 107.606 yes
C(2) C(3) H(3) 116.825 yes
C(4) C(3) H(3) 116.848 yes
C(3) C(4) H(4A) 120.007 yes
C(3) C(4) H(4B) 119.989 yes
H(4A) C(4) H(4B) 120.003 yes
Pd(2) C(5) H(5A) 114.3(4) yes
Pd(2) C(5) H(5B) 113.6(5) yes
C(6) C(5) H(5A) 115.1(6) yes
C(6) C(5) H(5B) 113.3(5) yes
H(5A) C(5) H(5B) 111.5(6) yes
Pd(1) C(6) H(6) 105.5(5) yes
Pd(2) C(6) H(6) 100.6(5) yes
C(5) C(6) H(6) 109.1(7) yes
C(7) C(6) H(6) 125.9(7) yes
Pd(1) C(7) H(7A) 113.9(5) yes
Pd(1) C(7) H(7B) 114.373 yes
C(6) C(7) H(7A) 113.7(5) yes
C(6) C(7) H(7B) 114.369 yes
H(7A) C(7) H(7B) 112.412 yes
N(1) C(9) H(9A) 111.456 yes
N(1) C(9) H(9B) 111.460 yes
C(10) C(9) H(9A) 111.467 yes
C(10) C(9) H(9B) 111.448 yes
H(9A) C(9) H(9B) 109.293 yes
N(2) C(10) H(10A) 111.408 yes
N(2) C(10) H(10B) 111.411 yes
C(9) C(10) H(10A) 111.404 yes
C(9) C(10) H(10B) 111.394 yes
H(10A) C(10) H(10B) 109.267 yes
C(12) C(13) H(13) 119.155 yes
C(14) C(13) H(13) 119.152 yes
C(13) C(14) H(14) 120.006 yes
C(15) C(14) H(14) 120.003 yes
C(14) C(15) H(15) 119.634 yes
C(16) C(15) H(15) 119.623 yes
C(16) C(17) H(17) 107.424 yes
C(18) C(17) H(17) 107.447 yes
C(19) C(17) H(17) 107.442 yes
C(17) C(18) H(18A) 109.480 yes
C(17) C(18) H(18B) 109.482 yes
C(17) C(18) H(18C) 109.467 yes
H(18A) C(18) H(18B) 109.465 yes
H(18A) C(18) H(18C) 109.460 yes
H(18B) C(18) H(18C) 109.474 yes
C(17) C(19) H(19A) 109.473 yes
C(17) C(19) H(19B) 109.470 yes
C(17) C(19) H(19C) 109.479 yes
H(19A) C(19) H(19B) 109.471 yes
H(19A) C(19) H(19C) 109.470 yes
H(19B) C(19) H(19C) 109.467 yes
C(12) C(20) H(20) 108.312 yes
C(21) C(20) H(20) 108.311 yes
C(22) C(20) H(20) 108.312 yes
C(20) C(21) H(21A) 109.468 yes
C(20) C(21) H(21B) 109.470 yes
C(20) C(21) H(21C) 109.468 yes
H(21A) C(21) H(21B) 109.477 yes
H(21A) C(21) H(21C) 109.469 yes
H(21B) C(21) H(21C) 109.475 yes
C(20) C(22) H(22A) 109.471 yes
C(20) C(22) H(22B) 109.471 yes
C(20) C(22) H(22C) 109.471 yes
H(22A) C(22) H(22B) 109.471 yes
H(22A) C(22) H(22C) 109.466 yes
H(22B) C(22) H(22C) 109.476 yes
C(24) C(25) H(25) 119.624 yes
C(26) C(25) H(25) 119.632 yes
C(25) C(26) H(26) 119.674 yes
C(27) C(26) H(26) 119.664 yes
C(26) C(27) H(27) 119.157 yes
C(28) C(27) H(27) 119.137 yes
C(28) C(29) H(29) 107.207 yes
C(30) C(29) H(29) 107.208 yes
C(31) C(29) H(29) 107.204 yes
C(29) C(30) H(30A) 109.470 yes
C(29) C(30) H(30B) 109.470 yes
C(29) C(30) H(30C) 109.467 yes
H(30A) C(30) H(30B) 109.476 yes
H(30A) C(30) H(30C) 109.478 yes
H(30B) C(30) H(30C) 109.467 yes
C(29) C(31) H(31A) 109.474 yes
C(29) C(31) H(31B) 109.473 yes
C(29) C(31) H(31C) 109.465 yes
H(31A) C(31) H(31B) 109.470 yes
H(31A) C(31) H(31C) 109.470 yes
H(31B) C(31) H(31C) 109.475 yes
C(24) C(32) H(32) 107.602 yes
C(33) C(32) H(32) 107.604 yes
C(34) C(32) H(32) 107.594 yes
C(32) C(33) H(33A) 109.478 yes
C(32) C(33) H(33B) 109.461 yes
C(32) C(33) H(33C) 109.462 yes
H(33A) C(33) H(33B) 109.473 yes
H(33A) C(33) H(33C) 109.488 yes
H(33B) C(33) H(33C) 109.465 yes
C(32) C(34) H(34A) 109.474 yes
C(32) C(34) H(34B) 109.477 yes
C(32) C(34) H(34C) 109.473 yes
H(34A) C(34) H(34B) 109.466 yes
H(34A) C(34) H(34C) 109.459 yes
H(34B) C(34) H(34C) 109.477 yes
N(3) C(36) H(36A) 111.169 yes
N(3) C(36) H(36B) 111.173 yes
C(37) C(36) H(36A) 111.167 yes
C(37) C(36) H(36B) 111.170 yes
H(36A) C(36) H(36B) 109.104 yes
N(4) C(37) H(37A) 111.472 yes
N(4) C(37) H(37B) 111.485 yes
C(36) C(37) H(37A) 111.473 yes
C(36) C(37) H(37B) 111.472 yes
H(37A) C(37) H(37B) 109.320 yes
C(39) C(40) H(40) 119.014 yes
C(41) C(40) H(40) 119.012 yes
C(40) C(41) H(41) 120.326 yes
C(42) C(41) H(41) 120.332 yes
C(41) C(42) H(42) 118.782 yes
C(43) C(42) H(42) 118.803 yes
C(43) C(44) H(44) 107.726 yes
C(45) C(44) H(44) 107.712 yes
C(46) C(44) H(44) 107.713 yes
C(44) C(45) H(45A) 109.472 yes
C(44) C(45) H(45B) 109.462 yes
C(44) C(45) H(45C) 109.466 yes
H(45A) C(45) H(45B) 109.477 yes
H(45A) C(45) H(45C) 109.481 yes
H(45B) C(45) H(45C) 109.469 yes
C(44) C(46) H(46A) 109.463 yes
C(44) C(46) H(46B) 109.471 yes
C(44) C(46) H(46C) 109.481 yes
H(46A) C(46) H(46B) 109.474 yes
H(46A) C(46) H(46C) 109.464 yes
H(46B) C(46) H(46C) 109.473 yes
C(39) C(47) H(47) 107.900 yes
C(48) C(47) H(47) 107.901 yes
C(49) C(47) H(47) 107.903 yes
C(47) C(48) H(48A) 109.477 yes
C(47) C(48) H(48B) 109.471 yes
C(47) C(48) H(48C) 109.471 yes
H(48A) C(48) H(48B) 109.470 yes
H(48A) C(48) H(48C) 109.477 yes
H(48B) C(48) H(48C) 109.461 yes
C(47) C(49) H(49A) 109.479 yes
C(47) C(49) H(49B) 109.476 yes
C(47) C(49) H(49C) 109.481 yes
H(49A) C(49) H(49B) 109.465 yes
H(49A) C(49) H(49C) 109.458 yes
H(49B) C(49) H(49C) 109.469 yes
C(51) C(52) H(52) 119.264 yes
C(53) C(52) H(52) 119.259 yes
C(52) C(53) H(53) 119.642 yes
C(54) C(53) H(53) 119.652 yes
C(53) C(54) H(54) 119.843 yes
C(55) C(54) H(54) 119.833 yes
C(55) C(56) H(56) 107.432 yes
C(57) C(56) H(56) 107.419 yes
C(58) C(56) H(56) 107.444 yes
C(56) C(57) H(57A) 109.467 yes
C(56) C(57) H(57B) 109.478 yes
C(56) C(57) H(57C) 109.468 yes
H(57A) C(57) H(57B) 109.466 yes
H(57A) C(57) H(57C) 109.472 yes
H(57B) C(57) H(57C) 109.477 yes
C(56) C(58) H(58A) 109.472 yes
C(56) C(58) H(58B) 109.479 yes
C(56) C(58) H(58C) 109.472 yes
H(58A) C(58) H(58B) 109.461 yes
H(58A) C(58) H(58C) 109.466 yes
H(58B) C(58) H(58C) 109.477 yes
C(51) C(59) H(59) 108.257 yes
C(60) C(59) H(59) 108.249 yes
C(61) C(59) H(59) 108.267 yes
C(59) C(60) H(60A) 109.477 yes
C(59) C(60) H(60B) 109.471 yes
C(59) C(60) H(60C) 109.470 yes
H(60A) C(60) H(60B) 109.479 yes
H(60A) C(60) H(60C) 109.461 yes
H(60B) C(60) H(60C) 109.469 yes
C(59) C(61) H(61A) 109.472 yes
C(59) C(61) H(61B) 109.463 yes
C(59) C(61) H(61C) 109.473 yes
H(61A) C(61) H(61B) 109.469 yes
H(61A) C(61) H(61C) 109.484 yes
H(61B) C(61) H(61C) 109.466 yes

loop_
_geom_bond_atom_site_label_1
_geom_bond_atom_site_label_2
_geom_bond_distance
_geom_bond_publ_flag
Pd(1) Pd(2) 2.6766(8) yes
Pd(1) O(1) 2.163(4) yes
Pd(1) C(6) 2.345(6) yes
Pd(1) C(7) 1.985(6) yes
Pd(1) C(8) 2.048(8) yes
Pd(2) O(2) 2.157(4) yes
Pd(2) C(5) 1.992(6) yes
Pd(2) C(6) 2.401(6) yes
Pd(2) C(35) 2.033(8) yes
O(1) C(1) 1.250(9) yes
O(2) C(1) 1.274(9) yes
N(1) C(8) 1.367(8) yes
N(1) C(9) 1.468(9) yes
N(1) C(23) 1.448(9) yes
N(2) C(8) 1.318(9) yes
N(2) C(10) 1.476(9) yes
N(2) C(11) 1.441(7) yes
N(3) C(35) 1.355(8) yes
N(3) C(36) 1.473(10) yes
N(3) C(50) 1.429(8) yes
N(4) C(35) 1.328(9) yes
N(4) C(37) 1.479(9) yes
N(4) C(38) 1.465(7) yes
C(1) C(2) 1.531(10) yes
C(2) C(3) 1.501(11) yes
C(3) C(4) 1.320(10) yes
C(5) C(6) 1.442(10) yes
C(6) C(7) 1.408(10) yes
C(9) C(10) 1.516(9) yes
C(11) C(12) 1.404(8) yes
C(11) C(16) 1.391(9) yes
C(12) C(13) 1.391(9) yes
C(12) C(20) 1.522(10) yes
C(13) C(14) 1.358(10) yes
C(14) C(15) 1.392(8) yes
C(15) C(16) 1.398(9) yes
C(16) C(17) 1.512(8) yes
C(17) C(18) 1.537(10) yes
C(17) C(19) 1.534(10) yes
C(20) C(21) 1.540(10) yes
C(20) C(22) 1.542(10) yes
C(23) C(24) 1.410(10) yes
C(23) C(28) 1.397(10) yes
C(24) C(25) 1.399(11) yes
C(24) C(32) 1.526(10) yes
C(25) C(26) 1.371(12) yes
C(26) C(27) 1.375(13) yes
C(27) C(28) 1.385(10) yes
C(28) C(29) 1.519(10) yes
C(29) C(30) 1.512(9) yes
C(29) C(31) 1.508(11) yes
C(32) C(33) 1.546(10) yes
C(32) C(34) 1.519(10) yes
C(36) C(37) 1.516(8) yes
C(38) C(39) 1.371(8) yes
C(38) C(43) 1.429(10) yes
C(39) C(40) 1.394(9) yes
C(39) C(47) 1.511(9) yes
C(40) C(41) 1.380(10) yes
C(41) C(42) 1.371(9) yes
C(42) C(43) 1.383(8) yes
C(43) C(44) 1.514(9) yes
C(44) C(45) 1.530(11) yes
C(44) C(46) 1.506(13) yes
C(47) C(48) 1.547(9) yes
C(47) C(49) 1.523(10) yes
C(50) C(51) 1.418(10) yes
C(50) C(55) 1.389(11) yes
C(51) C(52) 1.399(9) yes
C(51) C(59) 1.499(10) yes
C(52) C(53) 1.361(12) yes
C(53) C(54) 1.394(12) yes
C(54) C(55) 1.392(10) yes
C(55) C(56) 1.534(11) yes
C(56) C(57) 1.550(13) yes
C(56) C(58) 1.525(12) yes
C(59) C(60) 1.528(11) yes
C(59) C(61) 1.554(11) yes
C(2) H(2A) 0.990 yes
C(2) H(2B) 0.990 yes
C(3) H(3) 0.950 yes
C(4) H(4A) 0.950 yes
C(4) H(4B) 0.950 yes
C(5) H(5A) 0.982(6) yes
C(5) H(5B) 0.995(6) yes
C(6) H(6) 0.893(5) yes
C(7) H(7A) 1.019(7) yes
C(7) H(7B) 0.990 yes
C(9) H(9A) 0.990 yes
C(9) H(9B) 0.990 yes
C(10) H(10A) 0.990 yes
C(10) H(10B) 0.990 yes
C(13) H(13) 0.950 yes
C(14) H(14) 0.950 yes
C(15) H(15) 0.950 yes
C(17) H(17) 1.000 yes
C(18) H(18A) 0.980 yes
C(18) H(18B) 0.980 yes
C(18) H(18C) 0.980 yes
C(19) H(19A) 0.980 yes
C(19) H(19B) 0.980 yes
C(19) H(19C) 0.980 yes
C(20) H(20) 1.000 yes
C(21) H(21A) 0.980 yes
C(21) H(21B) 0.980 yes
C(21) H(21C) 0.980 yes
C(22) H(22A) 0.980 yes
C(22) H(22B) 0.980 yes
C(22) H(22C) 0.980 yes
C(25) H(25) 0.950 yes
C(26) H(26) 0.950 yes
C(27) H(27) 0.950 yes
C(29) H(29) 1.000 yes
C(30) H(30A) 0.980 yes
C(30) H(30B) 0.980 yes
C(30) H(30C) 0.980 yes
C(31) H(31A) 0.980 yes
C(31) H(31B) 0.980 yes
C(31) H(31C) 0.980 yes
C(32) H(32) 1.000 yes
C(33) H(33A) 0.980 yes
C(33) H(33B) 0.980 yes
C(33) H(33C) 0.980 yes
C(34) H(34A) 0.980 yes
C(34) H(34B) 0.980 yes
C(34) H(34C) 0.980 yes
C(36) H(36A) 0.990 yes
C(36) H(36B) 0.990 yes
C(37) H(37A) 0.990 yes
C(37) H(37B) 0.990 yes
C(40) H(40) 0.950 yes
C(41) H(41) 0.950 yes
C(42) H(42) 0.950 yes
C(44) H(44) 1.000 yes
C(45) H(45A) 0.980 yes
C(45) H(45B) 0.980 yes
C(45) H(45C) 0.980 yes
C(46) H(46A) 0.980 yes
C(46) H(46B) 0.980 yes
C(46) H(46C) 0.980 yes
C(47) H(47) 1.000 yes
C(48) H(48A) 0.980 yes
C(48) H(48B) 0.980 yes
C(48) H(48C) 0.980 yes
C(49) H(49A) 0.980 yes
C(49) H(49B) 0.980 yes
C(49) H(49C) 0.980 yes
C(52) H(52) 0.950 yes
C(53) H(53) 0.950 yes
C(54) H(54) 0.950 yes
C(56) H(56) 1.000 yes
C(57) H(57A) 0.980 yes
C(57) H(57B) 0.980 yes
C(57) H(57C) 0.980 yes
C(58) H(58A) 0.980 yes
C(58) H(58B) 0.980 yes
C(58) H(58C) 0.980 yes
C(59) H(59) 1.000 yes
C(60) H(60A) 0.980 yes
C(60) H(60B) 0.980 yes
C(60) H(60C) 0.980 yes
C(61) H(61A) 0.980 yes
C(61) H(61B) 0.980 yes
C(61) H(61C) 0.980 yes

loop_
_geom_contact_atom_site_label_1
_geom_contact_atom_site_label_2
_geom_contact_distance
_geom_contact_publ_flag
_geom_contact_site_symmetry_2
Pd(1) C(11) 3.526(7) yes .
Pd(1) C(22) 3.598(6) yes .
Pd(1) C(23) 3.376(6) yes .
Pd(1) C(28) 3.599(6) yes .
Pd(2) C(38) 3.401(7) yes .
Pd(2) C(49) 3.574(6) yes .
Pd(2) C(50) 3.511(6) yes .
O(1) C(11) 3.447(8) yes .
O(1) C(18) 3.434(8) yes .
O(1) C(31) 3.432(7) yes .
O(2) N(3) 3.425(7) yes .
O(2) C(3) 2.772(8) yes .
O(2) C(49) 3.385(7) yes .
O(2) C(59) 3.568(8) yes .
O(2) C(60) 3.545(8) yes .
N(1) C(7) 3.322(8) yes .
N(1) C(11) 3.571(7) yes .
N(1) C(29) 2.960(9) yes .
N(1) C(32) 2.905(8) yes .
N(2) C(17) 2.910(8) yes .
N(2) C(20) 2.933(7) yes .
N(2) C(23) 3.530(8) yes .
N(3) C(38) 3.582(7) yes .
N(3) C(56) 2.945(9) yes .
N(3) C(59) 2.892(8) yes .
N(4) C(44) 2.879(9) yes .
N(4) C(47) 2.951(8) yes .
N(4) C(50) 3.532(8) yes .
C(1) C(31) 3.574(8) yes .
C(3) C(60) 3.597(9) yes .
C(5) C(38) 3.481(9) yes .
C(7) C(23) 3.371(8) yes .
C(7) C(24) 3.533(8) yes .
C(8) C(12) 3.283(8) yes .
C(8) C(16) 3.423(9) yes .
C(8) C(20) 3.371(8) yes .
C(8) C(24) 3.534(9) yes .
C(8) C(28) 3.108(8) yes .
C(8) C(29) 3.130(9) yes .
C(9) C(24) 3.291(11) yes .
C(9) C(28) 3.420(10) yes .
C(9) C(32) 3.445(10) yes .
C(10) C(12) 3.424(8) yes .
C(10) C(16) 3.213(9) yes .
C(10) C(17) 3.380(9) yes .
C(11) C(14) 2.762(9) yes .
C(11) C(18) 3.565(9) yes .
C(11) C(22) 3.592(9) yes .
C(12) C(15) 2.785(10) yes .
C(13) C(16) 2.786(8) yes .
C(13) C(21) 3.073(10) yes .
C(13) C(22) 3.100(10) yes .
C(15) C(18) 3.142(9) yes .
C(15) C(19) 3.024(8) yes .
C(23) C(26) 2.745(11) yes .
C(23) C(30) 3.491(10) yes .
C(23) C(34) 3.515(11) yes .
C(24) C(27) 2.788(11) yes .
C(25) C(28) 2.802(11) yes .
C(25) C(33) 3.044(10) yes .
C(25) C(34) 3.198(12) yes .
C(27) C(30) 3.143(12) yes .
C(27) C(31) 3.020(11) yes .
C(35) C(39) 3.299(8) yes .
C(35) C(43) 3.376(9) yes .
C(35) C(44) 3.565(10) yes .
C(35) C(47) 3.469(8) yes .
C(35) C(51) 3.513(9) yes .
C(35) C(55) 3.181(9) yes .
C(35) C(56) 3.241(9) yes .
C(36) C(51) 3.265(10) yes .
C(36) C(55) 3.379(11) yes .
C(36) C(59) 3.430(10) yes .
C(37) C(39) 3.473(9) yes .
C(37) C(43) 3.256(10) yes .
C(37) C(44) 3.351(11) yes .
C(38) C(41) 2.747(8) yes .
C(38) C(46) 3.590(11) yes .
C(38) C(48) 3.581(9) yes .
C(38) C(49) 3.593(10) yes .
C(39) C(42) 2.790(9) yes .
C(40) C(43) 2.789(9) yes .
C(40) C(48) 3.100(10) yes .
C(40) C(49) 3.072(10) yes .
C(42) C(45) 3.022(9) yes .
C(42) C(46) 3.214(10) yes .
C(50) C(53) 2.757(9) yes .
C(50) C(57) 3.436(11) yes .
C(50) C(61) 3.522(11) yes .
C(51) C(54) 2.804(11) yes .
C(52) C(55) 2.792(11) yes .
C(52) C(60) 2.991(10) yes .
C(52) C(61) 3.180(11) yes .
C(54) C(57) 3.185(13) yes .
C(54) C(58) 2.994(11) yes .
C(14) C(33) 3.465(11) yes 2_656
C(33) C(14) 3.465(11) yes 2_646
Pd(1) H(20) 3.2869 yes .
Pd(1) H(22C) 2.8143 yes .
Pd(1) H(29) 3.1029 yes .
Pd(1) H(31B) 2.9548 yes .
Pd(2) H(7B) 3.5380 yes .
Pd(2) H(31B) 3.2313 yes .
Pd(2) H(47) 3.2636 yes .
Pd(2) H(49B) 2.7594 yes .
Pd(2) H(56) 3.3231 yes .
O(1) H(2A) 2.7899 yes .
O(1) H(2B) 2.5050 yes .
O(1) H(18A) 2.5259 yes .
O(1) H(29) 3.1931 yes .
O(1) H(31B) 2.8106 yes .
O(1) H(31C) 3.3706 yes .
O(1) H(49B) 3.4846 yes .
O(2) H(2A) 2.8401 yes .
O(2) H(2B) 3.1301 yes .
O(2) H(3) 2.4452 yes .
O(2) H(31B) 2.8531 yes .
O(2) H(47) 2.9781 yes .
O(2) H(49B) 2.8398 yes .
O(2) H(49C) 3.3080 yes .
O(2) H(59) 3.0002 yes .
O(2) H(60A) 2.8227 yes .
N(1) H(7A) 3.384(5) yes .
N(1) H(7B) 3.2454 yes .
N(1) H(10A) 3.0901 yes .
N(1) H(10B) 2.8579 yes .
N(1) H(17) 3.5554 yes .
N(1) H(20) 3.4518 yes .
N(1) H(29) 2.4763 yes .
N(1) H(30A) 3.5203 yes .
N(1) H(32) 2.4236 yes .
N(1) H(34B) 3.4483 yes .
N(2) H(9A) 3.1002 yes .
N(2) H(9B) 2.8675 yes .
N(2) H(17) 2.4104 yes .
N(2) H(20) 2.4342 yes .
N(2) H(29) 3.0301 yes .
N(3) H(37A) 3.0796 yes .
N(3) H(37B) 2.9321 yes .
N(3) H(44) 3.3064 yes .
N(3) H(56) 2.5024 yes .
N(3) H(57C) 3.3100 yes .
N(3) H(59) 2.4235 yes .
N(3) H(61B) 3.4476 yes .
N(4) H(5B) 3.340(5) yes .
N(4) H(36A) 3.0628 yes .
N(4) H(36B) 2.9132 yes .
N(4) H(44) 2.3674 yes .
N(4) H(46B) 3.5936 yes .
N(4) H(47) 2.4521 yes .
N(4) H(56) 3.1385 yes .
C(1) H(3) 2.6814 yes .
C(1) H(18A) 3.0994 yes .
C(1) H(31B) 2.8914 yes .
C(1) H(31C) 3.3878 yes .
C(1) H(49B) 3.1535 yes .
C(1) H(49C) 3.4028 yes .
C(1) H(60A) 3.0122 yes .
C(2) H(4A) 2.7118 yes .
C(2) H(4B) 3.3664 yes .
C(2) H(18A) 3.0497 yes .
C(2) H(60A) 2.8804 yes .
C(2) H(60C) 3.5273 yes .
C(3) H(49C) 3.2857 yes .
C(3) H(60A) 3.1788 yes .
C(3) H(60C) 3.1941 yes .
C(4) H(2A) 2.9567 yes .
C(4) H(2B) 2.6461 yes .
C(5) H(7A) 3.309(7) yes .
C(5) H(7B) 2.6523 yes .
C(5) H(45C) 2.8064 yes .
C(5) H(56) 3.1742 yes .
C(5) H(58C) 3.2508 yes .
C(6) H(22A) 3.4967 yes .
C(6) H(22C) 3.0442 yes .
C(6) H(49B) 3.4906 yes .
C(7) H(5A) 2.683(7) yes .
C(7) H(5B) 3.298(7) yes .
C(7) H(20) 3.2857 yes .
C(7) H(22A) 3.5005 yes .
C(7) H(22C) 3.1819 yes .
C(7) H(32) 3.3289 yes .
C(7) H(33C) 2.9319 yes .
C(8) H(7A) 3.026(6) yes .
C(8) H(7B) 3.2476 yes .
C(8) H(9A) 3.1074 yes .
C(8) H(9B) 2.9071 yes .
C(8) H(10A) 3.0715 yes .
C(8) H(10B) 2.9118 yes .
C(8) H(17) 3.0642 yes .
C(8) H(20) 2.6691 yes .
C(8) H(29) 2.3548 yes .
C(8) H(32) 3.2806 yes .
C(9) H(17) 3.2689 yes .
C(9) H(29) 3.1602 yes .
C(9) H(30A) 3.4109 yes .
C(9) H(32) 2.9249 yes .
C(9) H(34B) 3.0921 yes .
C(10) H(17) 2.7124 yes .
C(10) H(20) 3.1657 yes .
C(11) H(10A) 2.6940 yes .
C(11) H(10B) 2.8464 yes .
C(11) H(13) 3.2537 yes .
C(11) H(15) 3.2509 yes .
C(11) H(17) 2.5918 yes .
C(11) H(18A) 3.4520 yes .
C(11) H(20) 2.5917 yes .
C(11) H(21A) 3.5706 yes .
C(11) H(22C) 3.4775 yes .
C(12) H(10B) 3.3961 yes .
C(12) H(14) 3.2551 yes .
C(12) H(21A) 2.7213 yes .
C(12) H(21B) 2.7115 yes .
C(12) H(21C) 3.3639 yes .
C(12) H(22A) 3.3623 yes .
C(12) H(22B) 2.7399 yes .
C(12) H(22C) 2.6889 yes .
C(13) H(15) 3.2344 yes .
C(13) H(20) 3.3245 yes .
C(13) H(21A) 3.3390 yes .
C(13) H(21B) 2.7835 yes .
C(13) H(22B) 2.8490 yes .
C(13) H(22C) 3.3320 yes .
C(15) H(13) 3.2366 yes .
C(15) H(17) 3.2995 yes .
C(15) H(18A) 3.4476 yes .
C(15) H(18B) 2.8759 yes .
C(15) H(19A) 2.7367 yes .
C(15) H(19B) 3.2790 yes .
C(16) H(10A) 2.9786 yes .
C(16) H(14) 3.2805 yes .
C(16) H(18A) 2.7220 yes .
C(16) H(18B) 2.7289 yes .
C(16) H(18C) 3.3633 yes .
C(16) H(19A) 2.7252 yes .
C(16) H(19B) 2.7285 yes .
C(16) H(19C) 3.3638 yes .
C(17) H(10A) 2.9008 yes .
C(17) H(15) 2.6364 yes .
C(17) H(29) 3.4842 yes .
C(18) H(2A) 3.4517 yes .
C(18) H(2B) 3.4377 yes .
C(18) H(15) 3.0328 yes .
C(18) H(19A) 2.7457 yes .
C(18) H(19B) 3.3605 yes .
C(18) H(19C) 2.6614 yes .
C(18) H(29) 3.4634 yes .
C(19) H(10A) 3.2515 yes .
C(19) H(15) 2.8165 yes .
C(19) H(18A) 3.3605 yes .
C(19) H(18B) 2.7419 yes .
C(19) H(18C) 2.6662 yes .
C(20) H(7A) 3.329(7) yes .
C(20) H(10B) 3.4607 yes .
C(20) H(13) 2.6621 yes .
C(21) H(13) 2.9018 yes .
C(21) H(22A) 2.7142 yes .
C(21) H(22B) 2.7088 yes .
C(21) H(22C) 3.3709 yes .
C(22) H(6) 3.199(7) yes .
C(22) H(7A) 3.168(7) yes .
C(22) H(13) 2.9547 yes .
C(22) H(21A) 3.3705 yes .
C(22) H(21B) 2.7385 yes .
C(22) H(21C) 2.6840 yes .
C(23) H(7B) 2.8973 yes .
C(23) H(9A) 2.8402 yes .
C(23) H(9B) 2.7612 yes .
C(23) H(25) 3.2617 yes .
C(23) H(27) 3.2353 yes .
C(23) H(29) 2.6048 yes .
C(23) H(30A) 3.3494 yes .
C(23) H(32) 2.6164 yes .
C(23) H(34B) 3.3746 yes .
C(24) H(7B) 2.8025 yes .
C(24) H(9A) 3.1775 yes .
C(24) H(26) 3.2633 yes .
C(24) H(33A) 2.7931 yes .
C(24) H(33B) 3.3911 yes .
C(24) H(33C) 2.7266 yes .
C(24) H(34A) 2.6993 yes .
C(24) H(34B) 2.7207 yes .
C(24) H(34C) 3.3579 yes .
C(25) H(7B) 3.4574 yes .
C(25) H(27) 3.2360 yes .
C(25) H(32) 3.3208 yes .
C(25) H(33A) 2.8149 yes .
C(25) H(33C) 3.2066 yes .
C(25) H(34A) 2.9241 yes .
C(25) H(34B) 3.5285 yes .
C(25) H(58C) 3.5663 yes .
C(26) H(58B) 3.3542 yes .
C(26) H(58C) 3.1315 yes .
C(27) H(25) 3.2397 yes .
C(27) H(29) 3.2966 yes .
C(27) H(30A) 3.4696 yes .
C(27) H(30B) 2.8635 yes .
C(27) H(31A) 2.7274 yes .
C(27) H(31B) 3.2747 yes .
C(27) H(58C) 3.3433 yes .
C(28) H(7B) 3.5844 yes .
C(28) H(9B) 3.2979 yes .
C(28) H(26) 3.2615 yes .
C(28) H(30A) 2.7019 yes .
C(28) H(30B) 2.6813 yes .
C(28) H(30C) 3.3426 yes .
C(28) H(31A) 2.7058 yes .
C(28) H(31B) 2.7233 yes .
C(28) H(31C) 3.3551 yes .
C(29) H(9B) 3.3529 yes .
C(29) H(27) 2.6382 yes .
C(30) H(9B) 3.3581 yes .
C(30) H(27) 3.0716 yes .
C(30) H(31A) 2.7364 yes .
C(30) H(31B) 3.3324 yes .
C(30) H(31C) 2.6389 yes .
C(31) H(27) 2.7894 yes .
C(31) H(30A) 3.3307 yes .
C(31) H(30B) 2.7446 yes .
C(31) H(30C) 2.6333 yes .
C(31) H(60A) 3.2272 yes .
C(32) H(7A) 3.506(6) yes .
C(32) H(7B) 3.1229 yes .
C(32) H(9A) 2.9916 yes .
C(32) H(25) 2.6762 yes .
C(33) H(7A) 3.466(6) yes .
C(33) H(7B) 3.0667 yes .
C(33) H(25) 2.8208 yes .
C(33) H(34A) 2.7372 yes .
C(33) H(34B) 3.3489 yes .
C(33) H(34C) 2.6298 yes .
C(34) H(9A) 2.9611 yes .
C(34) H(25) 3.1237 yes .
C(34) H(33A) 2.6897 yes .
C(34) H(33B) 2.6875 yes .
C(34) H(33C) 3.3467 yes .
C(35) H(5A) 3.384(7) yes .
C(35) H(5B) 3.183(6) yes .
C(35) H(36A) 3.0666 yes .
C(35) H(36B) 2.9544 yes .
C(35) H(37A) 3.0703 yes .
C(35) H(37B) 2.9527 yes .
C(35) H(44) 2.8495 yes .
C(35) H(47) 2.7905 yes .
C(35) H(56) 2.4682 yes .
C(35) H(59) 3.1617 yes .
C(36) H(44) 3.2254 yes .
C(36) H(56) 3.2426 yes .
C(36) H(57C) 3.1366 yes .
C(36) H(59) 2.9457 yes .
C(36) H(61B) 3.0591 yes .
C(37) H(44) 2.7674 yes .
C(37) H(46B) 3.1930 yes .
C(37) H(47) 3.2032 yes .
C(38) H(5B) 2.858(7) yes .
C(38) H(37A) 2.7315 yes .
C(38) H(37B) 2.8988 yes .
C(38) H(40) 3.2162 yes .
C(38) H(42) 3.2509 yes .
C(38) H(44) 2.6057 yes .
C(38) H(46B) 3.4850 yes .
C(38) H(47) 2.5752 yes .
C(38) H(48A) 3.5005 yes .
C(38) H(49B) 3.5323 yes .
C(39) H(5B) 3.383(6) yes .
C(39) H(37B) 3.4817 yes .
C(39) H(41) 3.2803 yes .
C(39) H(48A) 2.7230 yes .
C(39) H(48B) 2.7118 yes .
C(39) H(48C) 3.3603 yes .
C(39) H(49A) 2.6972 yes .
C(39) H(49B) 2.7177 yes .
C(39) H(49C) 3.3497 yes .
C(40) H(42) 3.2278 yes .
C(40) H(47) 3.3145 yes .
C(40) H(48A) 3.3875 yes .
C(40) H(48B) 2.8154 yes .
C(40) H(49A) 2.7790 yes .
C(40) H(49B) 3.3551 yes .
C(42) H(5B) 3.227(7) yes .
C(42) H(40) 3.2278 yes .
C(42) H(44) 3.3099 yes .
C(42) H(45A) 2.8017 yes .
C(42) H(45C) 3.1640 yes .
C(42) H(46A) 2.9635 yes .
C(42) H(46B) 3.5308 yes .
C(43) H(5B) 2.776(7) yes .
C(43) H(37A) 3.0216 yes .
C(43) H(41) 3.2670 yes .
C(43) H(45A) 2.7569 yes .
C(43) H(45B) 3.3549 yes .
C(43) H(45C) 2.6735 yes .
C(43) H(46A) 2.7228 yes .
C(43) H(46B) 2.7335 yes .
C(43) H(46C) 3.3600 yes .
C(44) H(5B) 3.231(8) yes .
C(44) H(37A) 2.8876 yes .
C(44) H(42) 2.6698 yes .
C(44) H(56) 3.2307 yes .
C(45) H(5A) 3.449(9) yes .
C(45) H(5B) 3.060(9) yes .
C(45) H(42) 2.8197 yes .
C(45) H(46A) 2.6814 yes .
C(45) H(46B) 3.3144 yes .
C(45) H(46C) 2.5997 yes .
C(45) H(56) 3.4087 yes .
C(46) H(37A) 2.9535 yes .
C(46) H(42) 3.1127 yes .
C(46) H(45A) 2.6453 yes .
C(46) H(45B) 2.6461 yes .
C(46) H(45C) 3.3113 yes .
C(47) H(37B) 3.5225 yes .
C(47) H(40) 2.6529 yes .
C(48) H(40) 2.9413 yes .
C(48) H(49A) 2.7422 yes .
C(48) H(49B) 3.3628 yes .
C(48) H(49C) 2.6611 yes .
C(49) H(40) 2.9179 yes .
C(49) H(48A) 3.3581 yes .
C(49) H(48B) 2.7449 yes .
C(49) H(48C) 2.6695 yes .
C(50) H(36A) 2.8135 yes .
C(50) H(36B) 2.7295 yes .
C(50) H(52) 3.2658 yes .
C(50) H(54) 3.2505 yes .
C(50) H(56) 2.6243 yes .
C(50) H(57C) 3.2119 yes .
C(50) H(59) 2.5973 yes .
C(50) H(61B) 3.3840 yes .
C(51) H(31A) 3.3809 yes .
C(51) H(31B) 3.5717 yes .
C(51) H(36A) 3.1374 yes .
C(51) H(53) 3.2620 yes .
C(51) H(60A) 2.7062 yes .
C(51) H(60B) 2.6877 yes .
C(51) H(60C) 3.3383 yes .
C(51) H(61A) 2.7060 yes .
C(51) H(61B) 2.7210 yes .
C(51) H(61C) 3.3531 yes .
C(52) H(31A) 2.9492 yes .
C(52) H(54) 3.2468 yes .
C(52) H(59) 3.3121 yes .
C(52) H(60A) 3.2249 yes .
C(52) H(60B) 2.6925 yes .
C(52) H(61A) 2.9099 yes .
C(52) H(61B) 3.5017 yes .
C(53) H(27) 3.3920 yes .
C(53) H(31A) 2.9134 yes .
C(54) H(27) 3.2562 yes .
C(54) H(31A) 3.3175 yes .
C(54) H(52) 3.2479 yes .
C(54) H(56) 3.3006 yes .
C(54) H(57A) 2.9694 yes .
C(54) H(57C) 3.4359 yes .
C(54) H(58B) 2.7679 yes .
C(54) H(58C) 3.1417 yes .
C(55) H(36B) 3.2410 yes .
C(55) H(53) 3.2705 yes .
C(55) H(57A) 2.7474 yes .
C(55) H(57B) 3.3563 yes .
C(55) H(57C) 2.6454 yes .
C(55) H(58A) 3.3867 yes .
C(55) H(58B) 2.7909 yes .
C(55) H(58C) 2.7152 yes .
C(56) H(5A) 3.289(7) yes .
C(56) H(36B) 3.3319 yes .
C(56) H(44) 3.2302 yes .
C(56) H(54) 2.6435 yes .
C(57) H(36B) 3.1310 yes .
C(57) H(44) 3.3530 yes .
C(57) H(54) 3.1589 yes .
C(57) H(58A) 2.7519 yes .
C(57) H(58B) 2.7297 yes .
C(57) H(58C) 3.3903 yes .
C(58) H(5A) 2.908(8) yes .
C(58) H(26) 3.5413 yes .
C(58) H(54) 2.7221 yes .
C(58) H(57A) 2.7416 yes .
C(58) H(57B) 2.7515 yes .
C(58) H(57C) 3.3856 yes .
C(59) H(3) 3.5396 yes .
C(59) H(36A) 2.9724 yes .
C(59) H(52) 2.6645 yes .
C(60) H(2A) 3.0995 yes .
C(60) H(3) 3.2613 yes .
C(60) H(31C) 3.4776 yes .
C(60) H(52) 2.7715 yes .
C(60) H(61A) 2.7411 yes .
C(60) H(61B) 3.3632 yes .
C(60) H(61C) 2.6753 yes .
C(61) H(36A) 2.9198 yes .
C(61) H(52) 3.1022 yes .
C(61) H(60A) 3.3683 yes .
C(61) H(60B) 2.7354 yes .
C(61) H(60C) 2.6681 yes .
H(2A) H(3) 2.5821 yes .
H(2A) H(4A) 3.0806 yes .
H(2A) H(18A) 2.7451 yes .
H(2A) H(18B) 3.4041 yes .
H(2A) H(31C) 3.2907 yes .
H(2A) H(60A) 2.3456 yes .
H(2A) H(60C) 3.0215 yes .
H(2B) H(3) 2.8381 yes .
H(2B) H(4A) 2.5151 yes .
H(2B) H(4B) 3.5729 yes .
H(2B) H(18A) 2.8336 yes .
H(2B) H(18B) 3.1392 yes .
H(3) H(4A) 2.7812 yes .
H(3) H(4B) 2.2239 yes .
H(3) H(47) 3.0611 yes .
H(3) H(49C) 3.2092 yes .
H(3) H(59) 2.8671 yes .
H(3) H(60A) 2.9690 yes .
H(3) H(60C) 2.9236 yes .
H(5A) H(6) 2.73556(19) yes .
H(5A) H(7A) 3.5098(2) yes .
H(5A) H(7B) 2.4397 yes .
H(5A) H(45C) 2.5404 yes .
H(5A) H(56) 2.7184 yes .
H(5A) H(58A) 2.7775 yes .
H(5A) H(58C) 2.4176 yes .
H(5B) H(6) 2.16001(13) yes .
H(5B) H(7B) 3.5040 yes .
H(5B) H(44) 3.2649 yes .
H(5B) H(45A) 3.5174 yes .
H(5B) H(45C) 2.2596 yes .
H(5B) H(56) 3.4145 yes .
H(6) H(7A) 2.38468(7) yes .
H(6) H(7B) 2.8347 yes .
H(6) H(22A) 2.9661 yes .
H(6) H(22C) 2.5567 yes .
H(6) H(49B) 2.9979 yes .
H(7A) H(20) 2.6113 yes .
H(7A) H(22A) 2.8518 yes .
H(7A) H(22C) 2.9385 yes .
H(7A) H(32) 2.9517 yes .
H(7A) H(33C) 2.7814 yes .
H(7B) H(32) 3.0159 yes .
H(7B) H(33C) 2.2971 yes .
H(7B) H(58C) 3.2621 yes .
H(9A) H(10A) 2.6752 yes .
H(9A) H(10B) 2.2569 yes .
H(9A) H(32) 2.5323 yes .
H(9A) H(34B) 2.2404 yes .
H(9A) H(34C) 3.4181 yes .
H(9B) H(10A) 2.2569 yes .
H(9B) H(10B) 2.8301 yes .
H(9B) H(17) 3.0205 yes .
H(9B) H(29) 2.9294 yes .
H(9B) H(30A) 2.5954 yes .
H(9B) H(34B) 3.4807 yes .
H(10A) H(17) 2.3027 yes .
H(10A) H(19B) 2.7106 yes .
H(10B) H(20) 2.8855 yes .
H(10B) H(21A) 3.1812 yes .
H(10B) H(32) 3.5669 yes .
H(13) H(14) 2.2961 yes .
H(13) H(21A) 3.3420 yes .
H(13) H(21B) 2.3516 yes .
H(13) H(22B) 2.4411 yes .
H(13) H(22C) 3.3669 yes .
H(14) H(15) 2.3367 yes .
H(15) H(17) 3.5788 yes .
H(15) H(18A) 3.5304 yes .
H(15) H(18B) 2.5331 yes .
H(15) H(19A) 2.2556 yes .
H(15) H(19B) 3.2325 yes .
H(17) H(18A) 2.3486 yes .
H(17) H(18B) 2.8645 yes .
H(17) H(18C) 2.3683 yes .
H(17) H(19A) 2.8623 yes .
H(17) H(19B) 2.3426 yes .
H(17) H(19C) 2.3693 yes .
H(17) H(29) 2.7439 yes .
H(17) H(30A) 3.5091 yes .
H(17) H(30C) 3.5651 yes .
H(18A) H(19C) 3.5453 yes .
H(18A) H(29) 2.9251 yes .
H(18A) H(31C) 3.0678 yes .
H(18B) H(19A) 2.6104 yes .
H(18B) H(19C) 2.9812 yes .
H(18C) H(19A) 2.9940 yes .
H(18C) H(19B) 3.5466 yes .
H(18C) H(19C) 2.4385 yes .
H(18C) H(29) 3.5292 yes .
H(18C) H(30C) 3.2074 yes .
H(20) H(21A) 2.3631 yes .
H(20) H(21B) 2.8747 yes .
H(20) H(21C) 2.3840 yes .
H(20) H(22A) 2.3638 yes .
H(20) H(22B) 2.8764 yes .
H(20) H(22C) 2.3877 yes .
H(21A) H(22A) 3.5921 yes .
H(21B) H(22A) 3.0384 yes .
H(21B) H(22B) 2.5581 yes .
H(21C) H(22A) 2.5054 yes .
H(21C) H(22B) 2.9495 yes .
H(21C) H(22C) 3.5845 yes .
H(22C) H(49B) 3.3771 yes .
H(25) H(26) 2.3111 yes .
H(25) H(33A) 2.3044 yes .
H(25) H(33C) 3.1228 yes .
H(25) H(34A) 2.6335 yes .
H(26) H(27) 2.3081 yes .
H(26) H(54) 3.4264 yes .
H(26) H(58B) 2.9666 yes .
H(26) H(58C) 3.2167 yes .
H(27) H(29) 3.5726 yes .
H(27) H(30B) 2.5786 yes .
H(27) H(31A) 2.2197 yes .
H(27) H(31B) 3.1919 yes .
H(27) H(53) 3.3582 yes .
H(27) H(54) 3.1201 yes .
H(27) H(58C) 3.5624 yes .
H(29) H(30A) 2.3066 yes .
H(29) H(30B) 2.8429 yes .
H(29) H(30C) 2.3589 yes .
H(29) H(31A) 2.8403 yes .
H(29) H(31B) 2.3084 yes .
H(29) H(31C) 2.3494 yes .
H(30A) H(31C) 3.5108 yes .
H(30B) H(31A) 2.6273 yes .
H(30B) H(31C) 2.9892 yes .
H(30C) H(31A) 2.9680 yes .
H(30C) H(31B) 3.5122 yes .
H(30C) H(31C) 2.4022 yes .
H(31A) H(52) 3.2458 yes .
H(31A) H(53) 3.1863 yes .
H(31A) H(60A) 3.4012 yes .
H(31B) H(60A) 3.0784 yes .
H(31C) H(60A) 2.7049 yes .
H(31C) H(60B) 3.4225 yes .
H(32) H(33A) 2.8722 yes .
H(32) H(33B) 2.3504 yes .
H(32) H(33C) 2.3871 yes .
H(32) H(34A) 2.8519 yes .
H(32) H(34B) 2.3235 yes .
H(32) H(34C) 2.3652 yes .
H(33A) H(34A) 2.5622 yes .
H(33A) H(34C) 2.8899 yes .
H(33B) H(34A) 3.0453 yes .
H(33B) H(34B) 3.5545 yes .
H(33B) H(34C) 2.4449 yes .
H(33C) H(34C) 3.5352 yes .
H(36A) H(37A) 2.7045 yes .
H(36A) H(37B) 2.2438 yes .
H(36A) H(59) 2.5580 yes .
H(36A) H(61B) 2.1942 yes .
H(36A) H(61C) 3.3848 yes .
H(36B) H(37A) 2.2430 yes .
H(36B) H(37B) 2.8045 yes .
H(36B) H(44) 3.0410 yes .
H(36B) H(56) 3.0464 yes .
H(36B) H(57C) 2.3080 yes .
H(36B) H(61B) 3.4389 yes .
H(37A) H(44) 2.4467 yes .
H(37A) H(46B) 2.2744 yes .
H(37A) H(46C) 3.4391 yes .
H(37B) H(47) 2.9256 yes .
H(37B) H(48A) 3.2096 yes .
H(40) H(41) 2.3207 yes .
H(40) H(47) 3.5975 yes .
H(40) H(48A) 3.4060 yes .
H(40) H(48B) 2.4036 yes .
H(40) H(49A) 2.3695 yes .
H(40) H(49B) 3.3800 yes .
H(41) H(42) 2.3086 yes .
H(42) H(45A) 2.3098 yes .
H(42) H(45C) 3.1138 yes .
H(42) H(46A) 2.6294 yes .
H(44) H(45A) 2.8613 yes .
H(44) H(45B) 2.3346 yes .
H(44) H(45C) 2.3779 yes .
H(44) H(46A) 2.8441 yes .
H(44) H(46B) 2.3256 yes .
H(44) H(46C) 2.3433 yes .
H(44) H(56) 2.3800 yes .
H(44) H(57B) 3.0741 yes .
H(44) H(57C) 3.2319 yes .
H(45A) H(46A) 2.4940 yes .
H(45A) H(46B) 3.5614 yes .
H(45A) H(46C) 2.8638 yes .
H(45B) H(46A) 2.9855 yes .
H(45B) H(46B) 3.5231 yes .
H(45B) H(46C) 2.4071 yes .
H(45B) H(56) 3.3190 yes .
H(45B) H(57B) 2.9180 yes .
H(45B) H(58A) 3.2830 yes .
H(45C) H(46A) 3.5670 yes .
H(45C) H(46C) 3.5055 yes .
H(45C) H(56) 3.1245 yes .
H(45C) H(58A) 3.2354 yes .
H(46C) H(57B) 3.5338 yes .
H(47) H(48A) 2.3594 yes .
H(47) H(48B) 2.8762 yes .
H(47) H(48C) 2.3894 yes .
H(47) H(49A) 2.8579 yes .
H(47) H(49B) 2.3355 yes .
H(47) H(49C) 2.3690 yes .
H(48A) H(49C) 3.5426 yes .
H(48B) H(49A) 2.6095 yes .
H(48B) H(49C) 2.9848 yes .
H(48C) H(49A) 2.9923 yes .
H(48C) H(49B) 3.5522 yes .
H(48C) H(49C) 2.4411 yes .
H(52) H(53) 2.2957 yes .
H(52) H(60A) 3.1541 yes .
H(52) H(60B) 2.1913 yes .
H(52) H(61A) 2.6112 yes .
H(53) H(54) 2.3366 yes .
H(54) H(56) 3.5695 yes .
H(54) H(57A) 2.7259 yes .
H(54) H(58B) 2.2061 yes .
H(54) H(58C) 2.9871 yes .
H(56) H(57A) 2.8742 yes .
H(56) H(57B) 2.3544 yes .
H(56) H(57C) 2.3870 yes .
H(56) H(58A) 2.3266 yes .
H(56) H(58B) 2.8551 yes .
H(56) H(58C) 2.3692 yes .
H(57A) H(58A) 3.0413 yes .
H(57A) H(58B) 2.5582 yes .
H(57B) H(58A) 2.5927 yes .
H(57B) H(58B) 3.0228 yes .
H(59) H(60A) 2.3481 yes .
H(59) H(60B) 2.8648 yes .
H(59) H(60C) 2.3750 yes .
H(59) H(61A) 2.8850 yes .
H(59) H(61B) 2.3730 yes .
H(59) H(61C) 2.3993 yes .
H(60A) H(61C) 3.5617 yes .
H(60B) H(61A) 2.5948 yes .
H(60B) H(61C) 2.9878 yes .
H(60C) H(61A) 2.9865 yes .
H(60C) H(61B) 3.5516 yes .
H(60C) H(61C) 2.4517 yes .
O(1) H(33B) 3.5166 yes 2_656
N(1) H(4A) 3.4298 yes 2_646
N(3) H(61C) 3.5838 yes 3_667
C(1) H(33B) 3.4421 yes 2_656
C(2) H(21C) 3.5116 yes 2_656
C(2) H(33B) 3.1589 yes 2_656
C(3) H(21C) 3.3977 yes 2_656
C(3) H(32) 3.5650 yes 2_656
C(3) H(33B) 3.4614 yes 2_656
C(3) H(61B) 3.0381 yes 3_667
C(4) H(10B) 3.1166 yes 2_656
C(4) H(20) 3.2366 yes 2_656
C(4) H(21A) 3.2447 yes 2_656
C(4) H(21C) 3.3013 yes 2_656
C(4) H(32) 2.8211 yes 2_656
C(4) H(33B) 3.5897 yes 2_656
C(4) H(34C) 3.4486 yes 2_656
C(4) H(36A) 3.5073 yes 3_667
C(4) H(61B) 3.0955 yes 3_667
C(5) H(15) 2.7454 yes 2_646
C(5) H(19A) 3.3629 yes 2_646
C(6) H(15) 2.9482 yes 2_646
C(6) H(18B) 3.2306 yes 2_646
C(7) H(15) 3.2813 yes 2_646
C(7) H(18B) 3.4870 yes 2_646
C(9) H(4A) 3.5206 yes 2_646
C(10) H(4A) 3.3627 yes 2_646
C(13) H(26) 3.5694 yes 4_454
C(13) H(33A) 3.4517 yes 2_656
C(13) H(33C) 3.5110 yes 2_656
C(13) H(46B) 3.5064 yes 4_554
C(13) H(46C) 3.2919 yes 4_554
C(14) H(5A) 3.572(7) yes 2_656
C(14) H(33A) 3.2926 yes 2_656
C(14) H(33C) 2.8331 yes 2_656
C(14) H(46C) 3.1836 yes 4_554
C(15) H(5A) 3.269(7) yes 2_656
C(15) H(33C) 3.1287 yes 2_656
C(15) H(45C) 3.3342 yes 2_656
C(18) H(52) 3.5798 yes 3_767
C(19) H(42) 3.3616 yes 2_656
C(19) H(45A) 3.5606 yes 2_656
C(19) H(48A) 3.3300 yes 1_655
C(19) H(48B) 3.4656 yes 1_655
C(19) H(48C) 3.5542 yes 1_655
C(19) H(52) 3.4527 yes 3_767
C(20) H(4A) 3.3303 yes 2_646
C(21) H(4A) 3.3910 yes 2_646
C(21) H(30B) 3.1658 yes 4_454
C(21) H(36B) 3.2910 yes 4_554
C(21) H(37A) 3.0773 yes 4_554
C(22) H(27) 3.2205 yes 4_454
C(25) H(13) 3.5631 yes 4_555
C(25) H(25) 3.3320 yes 3_757
C(26) H(13) 3.0430 yes 4_555
C(26) H(22B) 3.1357 yes 4_555
C(26) H(33A) 3.5110 yes 3_757
C(27) H(13) 3.5664 yes 4_555
C(27) H(22B) 2.9192 yes 4_555
C(30) H(21B) 3.4814 yes 4_555
C(30) H(21C) 3.4122 yes 4_555
C(30) H(60B) 3.0253 yes 3_767
C(32) H(4A) 3.1382 yes 2_646
C(33) H(2B) 3.0924 yes 2_646
C(33) H(14) 3.3425 yes 2_646
C(33) H(49C) 3.5337 yes 2_646
C(34) H(42) 3.1298 yes 1_655
C(34) H(46A) 2.7690 yes 1_655
C(34) H(49C) 3.3299 yes 2_646
C(36) H(21A) 2.9250 yes 4_455
C(36) H(60C) 3.4330 yes 3_667
C(36) H(61C) 3.2892 yes 3_667
C(37) H(21A) 3.1604 yes 4_455
C(37) H(21B) 3.4996 yes 4_455
C(37) H(60C) 3.2757 yes 3_667
C(37) H(61C) 3.1341 yes 3_667
C(40) H(9A) 3.4265 yes 1_455
C(41) H(9A) 3.0372 yes 1_455
C(41) H(19A) 3.4975 yes 2_646
C(41) H(19C) 3.5242 yes 2_646
C(41) H(34B) 3.4550 yes 1_455
C(42) H(9A) 3.1689 yes 1_455
C(42) H(19A) 3.1777 yes 2_646
C(42) H(34B) 2.8222 yes 1_455
C(43) H(34B) 3.4397 yes 1_455
C(45) H(19A) 3.4435 yes 2_646
C(45) H(45B) 3.0260 yes 3_657
C(45) H(57B) 3.0301 yes 3_657
C(46) H(13) 3.5314 yes 4_455
C(46) H(34A) 3.2980 yes 1_455
C(46) H(34B) 3.1426 yes 1_455
C(46) H(58A) 3.5823 yes 3_657
C(48) H(10A) 3.3671 yes 1_455
C(48) H(19B) 3.0004 yes 1_455
C(48) H(19C) 3.4123 yes 1_455
C(48) H(61A) 2.9878 yes 3_667
C(49) H(33B) 3.4701 yes 2_656
C(49) H(34C) 3.2340 yes 2_656
C(49) H(54) 3.5340 yes 4_454
C(52) H(18C) 3.4162 yes 3_767
C(52) H(19C) 3.2329 yes 3_767
C(52) H(41) 3.4709 yes 4_555
C(53) H(40) 3.2883 yes 4_555
C(53) H(41) 3.4350 yes 4_555
C(54) H(40) 3.0569 yes 4_555
C(54) H(49A) 3.3052 yes 4_555
C(57) H(45A) 3.2453 yes 3_657
C(57) H(48B) 3.5593 yes 4_555
C(58) H(14) 3.5080 yes 2_646
C(59) H(61C) 3.3685 yes 3_667
C(60) H(30A) 3.5368 yes 3_767
C(60) H(30C) 3.1879 yes 3_767
C(60) H(37B) 3.2644 yes 3_667
C(61) H(3) 3.0184 yes 3_667
C(61) H(4B) 3.3895 yes 3_667
C(61) H(37B) 3.1663 yes 3_667
C(61) H(47) 3.3752 yes 3_667
C(61) H(48A) 3.3913 yes 3_667
C(61) H(48C) 3.4327 yes 3_667
C(61) H(59) 3.2443 yes 3_667
C(61) H(61C) 3.5304 yes 3_667
H(2A) H(21C) 2.8730 yes 2_656
H(2B) C(33) 3.0924 yes 2_656
H(2B) H(7A) 2.9973 yes 2_656
H(2B) H(32) 3.2111 yes 2_656
H(2B) H(33B) 2.4864 yes 2_656
H(2B) H(33C) 2.9487 yes 2_656
H(3) C(61) 3.0184 yes 3_667
H(3) H(36A) 3.3705 yes 3_667
H(3) H(61A) 3.3447 yes 3_667
H(3) H(61B) 2.3664 yes 3_667
H(3) H(61C) 2.9327 yes 3_667
H(4A) N(1) 3.4298 yes 2_656
H(4A) C(9) 3.5206 yes 2_656
H(4A) C(10) 3.3627 yes 2_656
H(4A) C(20) 3.3303 yes 2_656
H(4A) C(21) 3.3910 yes 2_656
H(4A) C(32) 3.1382 yes 2_656
H(4A) H(7A) 3.1349 yes 2_656
H(4A) H(9A) 3.1960 yes 2_656
H(4A) H(10B) 2.7182 yes 2_656
H(4A) H(20) 2.5073 yes 2_656
H(4A) H(21A) 3.1551 yes 2_656
H(4A) H(21C) 3.1784 yes 2_656
H(4A) H(32) 2.2029 yes 2_656
H(4A) H(33B) 3.3859 yes 2_656
H(4A) H(34C) 3.4868 yes 2_656
H(4B) C(61) 3.3895 yes 3_667
H(4B) H(9A) 3.4245 yes 2_656
H(4B) H(10B) 2.8457 yes 2_656
H(4B) H(21A) 3.3442 yes 2_656
H(4B) H(32) 3.2720 yes 2_656
H(4B) H(34C) 3.5451 yes 2_656
H(4B) H(36A) 3.0847 yes 3_667
H(4B) H(36B) 3.4319 yes 3_667
H(4B) H(41) 3.1490 yes 2_556
H(4B) H(61A) 3.4527 yes 3_667
H(4B) H(61B) 2.5296 yes 3_667
H(5A) C(14) 3.572(7) yes 2_646
H(5A) C(15) 3.269(7) yes 2_646
H(5A) H(14) 3.1103 yes 2_646
H(5A) H(15) 2.4850 yes 2_646
H(5B) H(15) 2.6939 yes 2_646
H(5B) H(19A) 2.6501 yes 2_646
H(6) H(15) 3.2680 yes 2_646
H(6) H(18B) 2.9828 yes 2_646
H(6) H(19A) 3.4328 yes 2_646
H(6) H(53) 3.4963 yes 4_454
H(7A) H(2B) 2.9973 yes 2_646
H(7A) H(4A) 3.1349 yes 2_646
H(7A) H(15) 3.4481 yes 2_646
H(7A) H(18B) 3.0125 yes 2_646
H(7B) H(14) 3.3995 yes 2_646
H(7B) H(15) 3.1118 yes 2_646
H(9A) C(40) 3.4265 yes 1_655
H(9A) C(41) 3.0372 yes 1_655
H(9A) C(42) 3.1689 yes 1_655
H(9A) H(4A) 3.1960 yes 2_646
H(9A) H(4B) 3.4245 yes 2_646
H(9A) H(41) 3.2313 yes 1_655
H(9A) H(42) 3.4246 yes 1_655
H(9B) H(48A) 3.2478 yes 1_655
H(10A) C(48) 3.3671 yes 1_655
H(10A) H(40) 3.4140 yes 1_655
H(10A) H(48A) 3.0384 yes 1_655
H(10A) H(48B) 2.7998 yes 1_655
H(10A) H(57C) 3.5387 yes 4_554
H(10B) C(4) 3.1166 yes 2_646
H(10B) H(4A) 2.7182 yes 2_646
H(10B) H(4B) 2.8457 yes 2_646
H(10B) H(57C) 3.3689 yes 4_554
H(13) C(25) 3.5631 yes 4_454
H(13) C(26) 3.0430 yes 4_454
H(13) C(27) 3.5664 yes 4_454
H(13) C(46) 3.5314 yes 4_554
H(13) H(26) 2.8248 yes 4_454
H(13) H(33A) 3.3486 yes 2_656
H(13) H(46B) 3.0587 yes 4_554
H(13) H(46C) 3.2051 yes 4_554
H(14) C(33) 3.3425 yes 2_656
H(14) C(58) 3.5080 yes 2_656
H(14) H(5A) 3.1103 yes 2_656
H(14) H(7B) 3.3995 yes 2_656
H(14) H(33A) 3.0938 yes 2_656
H(14) H(33C) 2.7075 yes 2_656
H(14) H(46C) 2.9991 yes 4_554
H(14) H(58A) 2.8334 yes 2_656
H(14) H(58C) 3.3395 yes 2_656
H(15) C(5) 2.7454 yes 2_656
H(15) C(6) 2.9482 yes 2_656
H(15) C(7) 3.2813 yes 2_656
H(15) H(5A) 2.4850 yes 2_656
H(15) H(5B) 2.6939 yes 2_656
H(15) H(6) 3.2680 yes 2_656
H(15) H(7A) 3.4481 yes 2_656
H(15) H(7B) 3.1118 yes 2_656
H(15) H(33C) 3.1959 yes 2_656
H(15) H(45C) 2.8528 yes 2_656
H(17) H(48A) 3.4230 yes 1_655
H(18B) C(6) 3.2306 yes 2_656
H(18B) C(7) 3.4870 yes 2_656
H(18B) H(6) 2.9828 yes 2_656
H(18B) H(7A) 3.0125 yes 2_656
H(18B) H(22A) 3.2164 yes 2_656
H(18B) H(53) 3.5549 yes 3_767
H(18C) C(52) 3.4162 yes 3_767
H(18C) H(52) 2.6934 yes 3_767
H(18C) H(53) 3.0806 yes 3_767
H(19A) C(5) 3.3629 yes 2_656
H(19A) C(41) 3.4975 yes 2_656
H(19A) C(42) 3.1777 yes 2_656
H(19A) C(45) 3.4435 yes 2_656
H(19A) H(5B) 2.6501 yes 2_656
H(19A) H(6) 3.4328 yes 2_656
H(19A) H(41) 3.5983 yes 2_656
H(19A) H(42) 3.0586 yes 2_656
H(19A) H(45A) 3.1501 yes 2_656
H(19A) H(45C) 2.8755 yes 2_656
H(19B) C(48) 3.0004 yes 1_655
H(19B) H(42) 3.0813 yes 2_656
H(19B) H(45A) 3.0525 yes 2_656
H(19B) H(45C) 3.4976 yes 2_656
H(19B) H(48A) 2.8706 yes 1_655
H(19B) H(48B) 2.6347 yes 1_655
H(19B) H(48C) 2.9932 yes 1_655
H(19C) C(41) 3.5242 yes 2_656
H(19C) C(48) 3.4123 yes 1_655
H(19C) C(52) 3.2329 yes 3_767
H(19C) H(41) 3.1936 yes 2_656
H(19C) H(42) 3.3928 yes 2_656
H(19C) H(48A) 2.9903 yes 1_655
H(19C) H(48B) 3.5006 yes 1_655
H(19C) H(48C) 3.2013 yes 1_655
H(19C) H(52) 2.5247 yes 3_767
H(19C) H(53) 3.3244 yes 3_767
H(19C) H(61A) 3.3680 yes 3_767
H(20) C(4) 3.2366 yes 2_646
H(20) H(4A) 2.5073 yes 2_646
H(21A) C(4) 3.2447 yes 2_646
H(21A) C(36) 2.9250 yes 4_554
H(21A) C(37) 3.1604 yes 4_554
H(21A) H(4A) 3.1551 yes 2_646
H(21A) H(4B) 3.3442 yes 2_646
H(21A) H(36A) 2.9935 yes 4_554
H(21A) H(36B) 2.3724 yes 4_554
H(21A) H(37A) 2.6811 yes 4_554
H(21A) H(37B) 3.4849 yes 4_554
H(21A) H(46B) 3.5552 yes 4_554
H(21B) C(30) 3.4814 yes 4_454
H(21B) C(37) 3.4996 yes 4_554
H(21B) H(27) 3.5668 yes 4_454
H(21B) H(30A) 3.2514 yes 4_454
H(21B) H(30B) 2.8281 yes 4_454
H(21B) H(36B) 3.5495 yes 4_554
H(21B) H(37A) 2.7187 yes 4_554
H(21B) H(46B) 2.8822 yes 4_554
H(21C) C(2) 3.5116 yes 2_646
H(21C) C(3) 3.3977 yes 2_646
H(21C) C(4) 3.3013 yes 2_646
H(21C) C(30) 3.4122 yes 4_454
H(21C) H(2A) 2.8730 yes 2_646
H(21C) H(4A) 3.1784 yes 2_646
H(21C) H(30A) 3.4007 yes 4_454
H(21C) H(30B) 2.6396 yes 4_454
H(21C) H(37A) 3.3834 yes 4_554
H(21C) H(60C) 3.0390 yes 2_646
H(22A) H(18B) 3.2164 yes 2_646
H(22A) H(27) 3.2388 yes 4_454
H(22A) H(30B) 3.2711 yes 4_454
H(22A) H(53) 3.3528 yes 4_454
H(22B) C(26) 3.1357 yes 4_454
H(22B) C(27) 2.9192 yes 4_454
H(22B) H(26) 2.8240 yes 4_454
H(22B) H(27) 2.3908 yes 4_454
H(22B) H(30B) 3.3272 yes 4_454
H(25) C(25) 3.3320 yes 3_757
H(25) H(25) 2.5264 yes 3_757
H(25) H(26) 3.2391 yes 3_757
H(25) H(33A) 3.5547 yes 3_757
H(26) C(13) 3.5694 yes 4_555
H(26) H(13) 2.8248 yes 4_555
H(26) H(22B) 2.8240 yes 4_555
H(26) H(25) 3.2391 yes 3_757
H(26) H(33A) 2.6589 yes 3_757
H(27) C(22) 3.2205 yes 4_555
H(27) H(21B) 3.5668 yes 4_555
H(27) H(22A) 3.2388 yes 4_555
H(27) H(22B) 2.3908 yes 4_555
H(30A) C(60) 3.5368 yes 3_767
H(30A) H(21B) 3.2514 yes 4_555
H(30A) H(21C) 3.4007 yes 4_555
H(30A) H(37A) 3.5189 yes 1_655
H(30A) H(37B) 3.3029 yes 1_655
H(30A) H(60B) 2.8743 yes 3_767
H(30A) H(60C) 3.3617 yes 3_767
H(30B) C(21) 3.1658 yes 4_555
H(30B) H(21B) 2.8281 yes 4_555
H(30B) H(21C) 2.6396 yes 4_555
H(30B) H(22A) 3.2711 yes 4_555
H(30B) H(22B) 3.3272 yes 4_555
H(30B) H(60B) 3.3269 yes 3_767
H(30B) H(60C) 3.5925 yes 3_767
H(30C) C(60) 3.1879 yes 3_767
H(30C) H(60A) 3.2823 yes 3_767
H(30C) H(60B) 2.4435 yes 3_767
H(30C) H(60C) 3.4073 yes 3_767
H(32) C(3) 3.5650 yes 2_646
H(32) C(4) 2.8211 yes 2_646
H(32) H(2B) 3.2111 yes 2_646
H(32) H(4A) 2.2029 yes 2_646
H(32) H(4B) 3.2720 yes 2_646
H(33A) C(13) 3.4517 yes 2_646
H(33A) C(14) 3.2926 yes 2_646
H(33A) C(26) 3.5110 yes 3_757
H(33A) H(13) 3.3486 yes 2_646
H(33A) H(14) 3.0938 yes 2_646
H(33A) H(25) 3.5547 yes 3_757
H(33A) H(26) 2.6589 yes 3_757
H(33B) O(1) 3.5166 yes 2_646
H(33B) C(1) 3.4421 yes 2_646
H(33B) C(2) 3.1589 yes 2_646
H(33B) C(3) 3.4614 yes 2_646
H(33B) C(4) 3.5897 yes 2_646
H(33B) C(49) 3.4701 yes 2_646
H(33B) H(2B) 2.4864 yes 2_646
H(33B) H(4A) 3.3859 yes 2_646
H(33B) H(49B) 3.5272 yes 2_646
H(33B) H(49C) 2.7163 yes 2_646
H(33C) C(13) 3.5110 yes 2_646
H(33C) C(14) 2.8331 yes 2_646
H(33C) C(15) 3.1287 yes 2_646
H(33C) H(2B) 2.9487 yes 2_646
H(33C) H(14) 2.7075 yes 2_646
H(33C) H(15) 3.1959 yes 2_646
H(34A) C(46) 3.2980 yes 1_655
H(34A) H(42) 3.4297 yes 1_655
H(34A) H(46A) 2.3661 yes 1_655
H(34A) H(46B) 3.5549 yes 1_655
H(34A) H(58A) 3.4579 yes 3_757
H(34A) H(58B) 2.9442 yes 3_757
H(34B) C(41) 3.4550 yes 1_655
H(34B) C(42) 2.8222 yes 1_655
H(34B) C(43) 3.4397 yes 1_655
H(34B) C(46) 3.1426 yes 1_655
H(34B) H(41) 3.5730 yes 1_655
H(34B) H(42) 2.4435 yes 1_655
H(34B) H(46A) 2.3298 yes 1_655
H(34B) H(46B) 3.2384 yes 1_655
H(34C) C(4) 3.4486 yes 2_646
H(34C) C(49) 3.2340 yes 2_646
H(34C) H(4A) 3.4868 yes 2_646
H(34C) H(4B) 3.5451 yes 2_646
H(34C) H(42) 3.0908 yes 1_655
H(34C) H(46A) 3.3552 yes 1_655
H(34C) H(48C) 3.0579 yes 2_646
H(34C) H(49A) 3.2788 yes 2_646
H(34C) H(49C) 2.3994 yes 2_646
H(36A) C(4) 3.5073 yes 3_667
H(36A) H(3) 3.3705 yes 3_667
H(36A) H(4B) 3.0847 yes 3_667
H(36A) H(21A) 2.9935 yes 4_455
H(36A) H(60C) 2.7675 yes 3_667
H(36A) H(61C) 2.8039 yes 3_667
H(36B) C(21) 3.2910 yes 4_455
H(36B) H(4B) 3.4319 yes 3_667
H(36B) H(21A) 2.3724 yes 4_455
H(36B) H(21B) 3.5495 yes 4_455
H(37A) C(21) 3.0773 yes 4_455
H(37A) H(21A) 2.6811 yes 4_455
H(37A) H(21B) 2.7187 yes 4_455
H(37A) H(21C) 3.3834 yes 4_455
H(37A) H(30A) 3.5189 yes 1_455
H(37B) C(60) 3.2644 yes 3_667
H(37B) C(61) 3.1663 yes 3_667
H(37B) H(21A) 3.4849 yes 4_455
H(37B) H(30A) 3.3029 yes 1_455
H(37B) H(60B) 3.2759 yes 3_667
H(37B) H(60C) 2.5409 yes 3_667
H(37B) H(61A) 3.1780 yes 3_667
H(37B) H(61C) 2.4209 yes 3_667
H(40) C(53) 3.2883 yes 4_454
H(40) C(54) 3.0569 yes 4_454
H(40) H(10A) 3.4140 yes 1_455
H(40) H(53) 3.3525 yes 4_454
H(40) H(54) 2.9699 yes 4_454
H(40) H(57A) 2.8935 yes 4_454
H(40) H(57C) 3.5128 yes 4_454
H(41) C(52) 3.4709 yes 4_454
H(41) C(53) 3.4350 yes 4_454
H(41) H(4B) 3.1490 yes 2_546
H(41) H(9A) 3.2313 yes 1_455
H(41) H(19A) 3.5983 yes 2_646
H(41) H(19C) 3.1936 yes 2_646
H(41) H(34B) 3.5730 yes 1_455
H(41) H(48C) 3.5784 yes 2_546
H(41) H(52) 3.5989 yes 4_454
H(41) H(53) 3.5476 yes 4_454
H(42) C(19) 3.3616 yes 2_646
H(42) C(34) 3.1298 yes 1_455
H(42) H(9A) 3.4246 yes 1_455
H(42) H(19A) 3.0586 yes 2_646
H(42) H(19B) 3.0813 yes 2_646
H(42) H(19C) 3.3928 yes 2_646
H(42) H(34A) 3.4297 yes 1_455
H(42) H(34B) 2.4435 yes 1_455
H(42) H(34C) 3.0908 yes 1_455
H(42) H(48C) 3.3501 yes 2_546
H(45A) C(19) 3.5606 yes 2_646
H(45A) C(57) 3.2453 yes 3_657
H(45A) H(19A) 3.1501 yes 2_646
H(45A) H(19B) 3.0525 yes 2_646
H(45A) H(45B) 3.3323 yes 3_657
H(45A) H(57A) 3.2713 yes 3_657
H(45A) H(57B) 2.4100 yes 3_657
H(45B) C(45) 3.0260 yes 3_657
H(45B) H(45A) 3.3323 yes 3_657
H(45B) H(45B) 2.0674 yes 3_657
H(45B) H(45C) 3.5383 yes 3_657
H(45B) H(46C) 3.1698 yes 3_657
H(45B) H(57B) 2.8035 yes 3_657
H(45C) C(15) 3.3342 yes 2_646
H(45C) H(15) 2.8528 yes 2_646
H(45C) H(19A) 2.8755 yes 2_646
H(45C) H(19B) 3.4976 yes 2_646
H(45C) H(45B) 3.5383 yes 3_657
H(45C) H(57B) 3.5628 yes 3_657
H(46A) C(34) 2.7690 yes 1_455
H(46A) H(34A) 2.3661 yes 1_455
H(46A) H(34B) 2.3298 yes 1_455
H(46A) H(34C) 3.3552 yes 1_455
H(46A) H(58A) 3.1858 yes 3_657
H(46B) C(13) 3.5064 yes 4_455
H(46B) H(13) 3.0587 yes 4_455
H(46B) H(21A) 3.5552 yes 4_455
H(46B) H(21B) 2.8822 yes 4_455
H(46B) H(34A) 3.5549 yes 1_455
H(46B) H(34B) 3.2384 yes 1_455
H(46C) C(13) 3.2919 yes 4_455
H(46C) C(14) 3.1836 yes 4_455
H(46C) H(13) 3.2051 yes 4_455
H(46C) H(14) 2.9991 yes 4_455
H(46C) H(45B) 3.1698 yes 3_657
H(46C) H(58A) 3.0657 yes 3_657
H(47) C(61) 3.3752 yes 3_667
H(47) H(61A) 3.1077 yes 3_667
H(47) H(61C) 2.9060 yes 3_667
H(48A) C(19) 3.3300 yes 1_455
H(48A) C(61) 3.3913 yes 3_667
H(48A) H(9B) 3.2478 yes 1_455
H(48A) H(10A) 3.0384 yes 1_455
H(48A) H(17) 3.4230 yes 1_455
H(48A) H(19B) 2.8706 yes 1_455
H(48A) H(19C) 2.9903 yes 1_455
H(48A) H(61A) 2.5668 yes 3_667
H(48A) H(61C) 3.3964 yes 3_667
H(48B) C(19) 3.4656 yes 1_455
H(48B) C(57) 3.5593 yes 4_454
H(48B) H(10A) 2.7998 yes 1_455
H(48B) H(19B) 2.6347 yes 1_455
H(48B) H(19C) 3.5006 yes 1_455
H(48B) H(57A) 2.6813 yes 4_454
H(48C) C(19) 3.5542 yes 1_455
H(48C) C(61) 3.4327 yes 3_667
H(48C) H(19B) 2.9932 yes 1_455
H(48C) H(19C) 3.2013 yes 1_455
H(48C) H(34C) 3.0579 yes 2_656
H(48C) H(41) 3.5784 yes 2_556
H(48C) H(42) 3.3501 yes 2_556
H(48C) H(61A) 2.6577 yes 3_667
H(48C) H(61B) 3.5582 yes 3_667
H(49A) C(54) 3.3052 yes 4_454
H(49A) H(34C) 3.2788 yes 2_656
H(49A) H(53) 3.5758 yes 4_454
H(49A) H(54) 2.5712 yes 4_454
H(49A) H(57A) 3.2576 yes 4_454
H(49B) H(33B) 3.5272 yes 2_656
H(49C) C(33) 3.5337 yes 2_656
H(49C) C(34) 3.3299 yes 2_656
H(49C) H(33B) 2.7163 yes 2_656
H(49C) H(34C) 2.3994 yes 2_656
H(52) C(18) 3.5798 yes 3_767
H(52) C(19) 3.4527 yes 3_767
H(52) H(18C) 2.6934 yes 3_767
H(52) H(19C) 2.5247 yes 3_767
H(52) H(41) 3.5989 yes 4_555
H(53) H(6) 3.4963 yes 4_555
H(53) H(18B) 3.5549 yes 3_767
H(53) H(18C) 3.0806 yes 3_767
H(53) H(19C) 3.3244 yes 3_767
H(53) H(22A) 3.3528 yes 4_555
H(53) H(40) 3.3525 yes 4_555
H(53) H(41) 3.5476 yes 4_555
H(53) H(49A) 3.5758 yes 4_555
H(54) C(49) 3.5340 yes 4_555
H(54) H(40) 2.9699 yes 4_555
H(54) H(49A) 2.5712 yes 4_555
H(57A) H(40) 2.8935 yes 4_555
H(57A) H(45A) 3.2713 yes 3_657
H(57A) H(48B) 2.6813 yes 4_555
H(57A) H(49A) 3.2576 yes 4_555
H(57B) C(45) 3.0301 yes 3_657
H(57B) H(45A) 2.4100 yes 3_657
H(57B) H(45B) 2.8035 yes 3_657
H(57B) H(45C) 3.5628 yes 3_657
H(57C) H(10A) 3.5387 yes 4_455
H(57C) H(10B) 3.3689 yes 4_455
H(57C) H(40) 3.5128 yes 4_555
H(58A) C(46) 3.5823 yes 3_657
H(58A) H(14) 2.8334 yes 2_646
H(58A) H(34A) 3.4579 yes 3_757
H(58A) H(46A) 3.1858 yes 3_657
H(58A) H(46C) 3.0657 yes 3_657
H(58B) H(34A) 2.9442 yes 3_757
H(58C) H(14) 3.3395 yes 2_646
H(59) C(61) 3.2443 yes 3_667
H(59) H(61B) 3.1655 yes 3_667
H(59) H(61C) 2.5138 yes 3_667
H(60A) H(30C) 3.2823 yes 3_767
H(60B) C(30) 3.0253 yes 3_767
H(60B) H(30A) 2.8743 yes 3_767
H(60B) H(30B) 3.3269 yes 3_767
H(60B) H(30C) 2.4435 yes 3_767
H(60B) H(37B) 3.2759 yes 3_667
H(60C) C(36) 3.4330 yes 3_667
H(60C) C(37) 3.2757 yes 3_667
H(60C) H(21C) 3.0390 yes 2_656
H(60C) H(30A) 3.3617 yes 3_767
H(60C) H(30B) 3.5925 yes 3_767
H(60C) H(30C) 3.4073 yes 3_767
H(60C) H(36A) 2.7675 yes 3_667
H(60C) H(37B) 2.5409 yes 3_667
H(60C) H(61B) 3.5154 yes 3_667
H(61A) C(48) 2.9878 yes 3_667
H(61A) H(3) 3.3447 yes 3_667
H(61A) H(4B) 3.4527 yes 3_667
H(61A) H(19C) 3.3680 yes 3_767
H(61A) H(37B) 3.1780 yes 3_667
H(61A) H(47) 3.1077 yes 3_667
H(61A) H(48A) 2.5668 yes 3_667
H(61A) H(48C) 2.6577 yes 3_667
H(61B) C(3) 3.0381 yes 3_667
H(61B) C(4) 3.0955 yes 3_667
H(61B) H(3) 2.3664 yes 3_667
H(61B) H(4B) 2.5296 yes 3_667
H(61B) H(48C) 3.5582 yes 3_667
H(61B) H(59) 3.1655 yes 3_667
H(61B) H(60C) 3.5154 yes 3_667
H(61B) H(61C) 3.4058 yes 3_667
H(61C) N(3) 3.5838 yes 3_667
H(61C) C(36) 3.2892 yes 3_667
H(61C) C(37) 3.1341 yes 3_667
H(61C) C(59) 3.3685 yes 3_667
H(61C) C(61) 3.5304 yes 3_667
H(61C) H(3) 2.9327 yes 3_667
H(61C) H(36A) 2.8039 yes 3_667
H(61C) H(37B) 2.4209 yes 3_667
H(61C) H(47) 2.9060 yes 3_667
H(61C) H(48A) 3.3964 yes 3_667
H(61C) H(59) 2.5138 yes 3_667
H(61C) H(61B) 3.4058 yes 3_667
H(61C) H(61C) 3.2534 yes 3_667

loop_
_geom_torsion_atom_site_label_1
_geom_torsion_atom_site_label_2
_geom_torsion_atom_site_label_3
_geom_torsion_atom_site_label_4
_geom_torsion
_geom_torsion_publ_flag
Pd(2) Pd(1) O(1) C(1) 4.3(2) no
O(1) Pd(1) Pd(2) O(2) -6.52(10) no
O(1) Pd(1) Pd(2) C(6) 148.95(10) no
O(1) Pd(1) Pd(2) C(35) -67.46(13) no
Pd(2) Pd(1) C(6) C(5) -26.8(3) no
Pd(2) Pd(1) C(6) C(7) -141.4(3) no
C(6) Pd(1) Pd(2) O(2) -155.47(16) no
C(6) Pd(1) Pd(2) C(5) 16.71(16) no
C(6) Pd(1) Pd(2) C(6) 0(7598432) no
C(6) Pd(1) Pd(2) C(35) 143.59(19) no
Pd(2) Pd(1) C(7) C(6) 31.4(2) no
C(7) Pd(1) Pd(2) C(5) -5.25(15) no
C(7) Pd(1) Pd(2) C(6) -21.95(15) no
C(7) Pd(1) Pd(2) C(35) 121.64(18) no
O(1) Pd(1) C(6) Pd(2) -42.9(2) no
O(1) Pd(1) C(6) C(5) -69.6(4) no
C(6) Pd(1) O(1) C(1) 39.1(4) no
O(1) Pd(1) C(8) N(1) 134.2(4) no
O(1) Pd(1) C(8) N(2) -53.9(5) no
C(8) Pd(1) O(1) C(1) -156.6(3) no
C(7) Pd(1) C(6) Pd(2) 141.4(4) no
C(7) Pd(1) C(6) C(5) 114.6(5) no
C(6) Pd(1) C(8) N(1) -61.1(5) no
C(6) Pd(1) C(8) N(2) 110.7(5) no
C(8) Pd(1) C(6) Pd(2) 157.5(2) no
C(8) Pd(1) C(6) C(5) 130.7(4) no
C(8) Pd(1) C(6) C(7) 16.1(4) no
C(7) Pd(1) C(8) N(1) -51.6(4) no
C(7) Pd(1) C(8) N(2) 120.3(5) no
Pd(1) Pd(2) O(2) C(1) 12.1(2) no
Pd(1) Pd(2) C(5) C(6) -23.0(2) no
Pd(1) Pd(2) C(6) Pd(1) -0(7625184) no
Pd(1) Pd(2) C(6) C(5) 151.4(3) no
Pd(1) Pd(2) C(6) C(7) 35.4(3) no
O(2) Pd(2) C(6) Pd(1) 34.4(3) no
O(2) Pd(2) C(6) C(7) 69.8(4) no
C(6) Pd(2) O(2) C(1) -15.4(4) no
O(2) Pd(2) C(35) N(3) -62.7(4) no
O(2) Pd(2) C(35) N(4) 106.8(4) no
C(5) Pd(2) C(6) Pd(1) -151.4(4) no
C(5) Pd(2) C(6) C(7) -116.0(5) no
C(5) Pd(2) C(35) N(3) 123.6(4) no
C(5) Pd(2) C(35) N(4) -66.9(5) no
C(6) Pd(2) C(35) N(3) 134.1(4) no
C(6) Pd(2) C(35) N(4) -56.3(6) no
C(35) Pd(2) C(6) C(5) -17.5(4) no
C(35) Pd(2) C(6) C(7) -133.5(4) no
Pd(1) O(1) C(1) O(2) 4.3(8) no
Pd(2) O(2) C(1) O(1) -13.3(7) no
C(8) N(1) C(9) C(10) -17.2(6) no
C(9) N(1) C(8) N(2) 9.0(6) no
C(8) N(1) C(23) C(24) 122.6(6) no
C(8) N(1) C(23) C(28) -58.3(8) no
C(23) N(1) C(8) Pd(1) -21.8(8) no
C(9) N(1) C(23) C(24) -83.4(7) no
C(9) N(1) C(23) C(28) 95.8(7) no
C(8) N(2) C(10) C(9) -14.2(6) no
C(10) N(2) C(8) N(1) 3.9(6) no
C(8) N(2) C(11) C(12) -78.1(8) no
C(8) N(2) C(11) C(16) 104.8(7) no
C(11) N(2) C(8) Pd(1) 8.3(9) no
C(10) N(2) C(11) C(12) 99.2(6) no
C(10) N(2) C(11) C(16) -77.9(7) no
C(35) N(3) C(36) C(37) -9.7(7) no
C(36) N(3) C(35) N(4) 3.4(7) no
C(35) N(3) C(50) C(51) 116.8(7) no
C(35) N(3) C(50) C(55) -66.9(9) no
C(50) N(3) C(35) Pd(2) -23.2(9) no
C(36) N(3) C(50) C(51) -81.8(8) no
C(36) N(3) C(50) C(55) 94.5(7) no
C(35) N(4) C(37) C(36) -10.4(6) no
C(37) N(4) C(35) N(3) 4.8(6) no
C(35) N(4) C(38) C(39) -81.2(7) no
C(35) N(4) C(38) C(43) 97.5(7) no
C(38) N(4) C(35) Pd(2) 16.4(8) no
C(37) N(4) C(38) C(39) 101.9(7) no
C(37) N(4) C(38) C(43) -79.4(7) no
O(1) C(1) C(2) C(3) 154.7(5) no
O(2) C(1) C(2) C(3) -28.1(7) no
C(1) C(2) C(3) C(4) -149.2(6) no
Pd(2) C(5) C(6) Pd(1) 30.4(4) no
Pd(2) C(5) C(6) C(7) 98.7(5) no
Pd(2) C(6) C(7) Pd(1) -39.8(4) no
C(5) C(6) C(7) Pd(1) -104.2(6) no
N(1) C(9) C(10) N(2) 17.3(5) no
N(2) C(11) C(12) C(20) 4.6(10) no
N(2) C(11) C(16) C(17) -4.4(10) no
C(12) C(11) C(16) C(15) -1.3(10) no
C(16) C(11) C(12) C(13) 0.6(10) no
C(11) C(12) C(13) C(14) 0.9(10) no
C(11) C(12) C(20) C(21) -121.6(6) no
C(11) C(12) C(20) C(22) 115.9(6) no
C(13) C(12) C(20) C(21) 59.5(8) no
C(13) C(12) C(20) C(22) -63.1(8) no
C(12) C(13) C(14) C(15) -1.6(11) no
C(13) C(14) C(15) C(16) 0.8(11) no
C(14) C(15) C(16) C(11) 0.6(10) no
C(11) C(16) C(17) C(18) -110.8(7) no
C(11) C(16) C(17) C(19) 124.8(7) no
C(15) C(16) C(17) C(18) 69.1(8) no
C(15) C(16) C(17) C(19) -55.3(8) no
N(1) C(23) C(24) C(32) -1.1(9) no
N(1) C(23) C(28) C(29) -2.0(9) no
C(24) C(23) C(28) C(27) 1.2(9) no
C(28) C(23) C(24) C(25) -2.3(9) no
C(23) C(24) C(25) C(26) 2.4(10) no
C(23) C(24) C(32) C(33) -131.9(6) no
C(23) C(24) C(32) C(34) 104.5(7) no
C(25) C(24) C(32) C(33) 50.2(8) no
C(25) C(24) C(32) C(34) -73.4(8) no
C(24) C(25) C(26) C(27) -1.7(11) no
C(25) C(26) C(27) C(28) 0.6(11) no
C(26) C(27) C(28) C(23) -0.4(10) no
C(23) C(28) C(29) C(30) -104.2(6) no
C(23) C(28) C(29) C(31) 130.3(6) no
C(27) C(28) C(29) C(30) 71.5(8) no
C(27) C(28) C(29) C(31) -54.0(8) no
N(3) C(36) C(37) N(4) 11.0(6) no
N(4) C(38) C(39) C(47) -0.4(10) no
N(4) C(38) C(43) C(44) -1.7(9) no
C(39) C(38) C(43) C(42) -0.3(10) no
C(43) C(38) C(39) C(40) 1.2(10) no
C(38) C(39) C(40) C(41) -1.8(10) no
C(38) C(39) C(47) C(48) -116.7(7) no
C(38) C(39) C(47) C(49) 119.9(7) no
C(40) C(39) C(47) C(48) 63.2(8) no
C(40) C(39) C(47) C(49) -60.2(8) no
C(39) C(40) C(41) C(42) 1.6(11) no
C(40) C(41) C(42) C(43) -0.6(11) no
C(41) C(42) C(43) C(38) -0.0(10) no
C(38) C(43) C(44) C(45) -126.1(7) no
C(38) C(43) C(44) C(46) 111.1(7) no
C(42) C(43) C(44) C(45) 50.9(9) no
C(42) C(43) C(44) C(46) -71.8(8) no
N(3) C(50) C(51) C(59) -4.1(10) no
N(3) C(50) C(55) C(56) 1.3(11) no
C(51) C(50) C(55) C(54) 2.0(11) no
C(55) C(50) C(51) C(52) -2.8(10) no
C(50) C(51) C(52) C(53) 2.0(11) no
C(50) C(51) C(59) C(60) -132.0(7) no
C(50) C(51) C(59) C(61) 105.6(7) no
C(52) C(51) C(59) C(60) 50.6(9) no
C(52) C(51) C(59) C(61) -71.8(8) no
C(51) C(52) C(53) C(54) -0.4(12) no
C(52) C(53) C(54) C(55) -0.5(12) no
C(53) C(54) C(55) C(50) -0.3(12) no
C(50) C(55) C(56) C(57) -97.9(7) no
C(50) C(55) C(56) C(58) 136.7(7) no
C(54) C(55) C(56) C(57) 77.5(9) no
C(54) C(55) C(56) C(58) -47.9(9) no
